data_2312360
loop_
_publ_author_name
'Kitahara, Koichi'
'Takakura, Hiroyuki'
'Iwasaki, Yutaka'
'Kimura, Kaoru'

_publ_section_title
;
 Crystal structures of five compounds in the aluminium-ruthenium-silicon
 system.
;
_journal_coeditor_code WM5690
_journal_issue 'Pt 10'
_journal_name_full 'Acta crystallographica. Section E, Crystallographic communications'
_journal_page_first 946
_journal_page_last 951
_journal_paper_doi 10.1107/S2056989023008393
_journal_volume 79
_journal_year 2023
_chemical_formula_iupac '\\sim Ru10 (Al0.67 Si0.33)41'
_chemical_formula_moiety 'Al27.17 Ru10 Si13.48'
_chemical_formula_sum 'Al27.17 Ru10 Si13.48'
_chemical_formula_weight 2122.53
_chemical_name_systematic
;
Heptacosaaluminium decaruthenium tridecasilicon
;
_space_group_crystal_system orthorhombic
_space_group_IT_number 62
_space_group_name_Hall '-P 2ac 2n'
_space_group_name_H-M_alt 'P n m a'
_atom_sites_solution_primary dual
_atom_sites_solution_secondary difmap
_audit_creation_method SHELXL-2019/3
_cell_angle_alpha 90
_cell_angle_beta 90
_cell_angle_gamma 90
_cell_formula_units_Z 4
_cell_length_a 15.0794(2)
_cell_length_b 11.8713(2)
_cell_length_c 16.9291(3)
_cell_measurement_reflns_used 16783
_cell_measurement_temperature 297.5(3)
_cell_measurement_theta_max 33.7690
_cell_measurement_theta_min 3.4130
_cell_volume 3030.51(8)
_computing_cell_refinement
;
CrysAlis PRO (Matsumoto <i>et al.</i>, 2021)
;
_computing_data_collection
;
CrysAlis PRO (Matsumoto <i>et al.</i>, 2021)
;
_computing_data_reduction
;
CrysAlis PRO (Matsumoto <i>et al.</i>, 2021)
;
_computing_molecular_graphics
;
<i>VESTA</i> (Momma & Izumi, 2011)
;
_computing_publication_material
;
publCIF (Westrip, 2010)
;
_computing_structure_refinement
;
SHELXL (Sheldrick, 2015b)
;
_computing_structure_solution
;
<i>SHELXT</i> (Sheldrick, 2015a)
;
_diffrn_ambient_temperature 297.5(3)
_diffrn_detector 'Hybrid Pixel Array Detector'
_diffrn_detector_area_resol_mean 10.0000
_diffrn_measured_fraction_theta_full 0.998
_diffrn_measured_fraction_theta_max 0.901
_diffrn_measurement_device 'four-circle diffractometer'
_diffrn_measurement_device_type 'XtaLAB Synergy R, HyPix'
_diffrn_measurement_method '\w scans'
_diffrn_radiation_monochromator mirror
_diffrn_radiation_probe x-ray
_diffrn_radiation_type 'Mo K\a'
_diffrn_radiation_wavelength 0.71073
_diffrn_reflns_av_R_equivalents 0.0218
_diffrn_reflns_av_unetI/netI 0.0167
_diffrn_reflns_limit_h_max 21
_diffrn_reflns_limit_h_min -23
_diffrn_reflns_limit_k_max 18
_diffrn_reflns_limit_k_min -17
_diffrn_reflns_limit_l_max 24
_diffrn_reflns_limit_l_min -25
_diffrn_reflns_number 33654
_diffrn_reflns_theta_full 25.242
_diffrn_reflns_theta_max 33.719
_diffrn_reflns_theta_min 3.201
_diffrn_source 'micro-focus sealed X-ray tube'
_exptl_absorpt_coefficient_mu 6.177
_exptl_absorpt_correction_T_max 0.929
_exptl_absorpt_correction_T_min 0.867
_exptl_absorpt_correction_type gaussian
_exptl_absorpt_process_details
;
(CrysAlisPro; Matsumoto <i>et al.</i>, 2021)
;
_exptl_crystal_colour 'metallic light silver'
_exptl_crystal_density_diffrn 4.652
_exptl_crystal_density_method 'not measured'
_exptl_crystal_description irregular
_exptl_crystal_F_000 3888.20
_exptl_crystal_size_max 0.040
_exptl_crystal_size_mid 0.021
_exptl_crystal_size_min 0.017
_refine_diff_density_max 0.779
_refine_diff_density_min -0.742
_refine_ls_extinction_coef 0.000039(4)
_refine_ls_extinction_expression Fc^*^=kFc[1+0.001xFc^2^\l^3^/sin(2\q)]^-1/4^
_refine_ls_extinction_method
;
SHELXL-2019/3 (Sheldrick, 2015b)
;
_refine_ls_goodness_of_fit_ref 1.013
_refine_ls_hydrogen_treatment undef
_refine_ls_matrix_type full
_refine_ls_number_parameters 303
_refine_ls_number_reflns 5672
_refine_ls_number_restraints 2
_refine_ls_restrained_S_all 1.013
_refine_ls_R_factor_all 0.0222
_refine_ls_R_factor_gt 0.0151
_refine_ls_shift/su_max 0.003
_refine_ls_shift/su_mean 0.000
_refine_ls_structure_factor_coef Fsqd
_refine_ls_weighting_details 'w=1/[\s^2^(Fo^2^)+(0.0093P)^2^+1.1293P] where P=(Fo^2^+2Fc^2^)/3'
_refine_ls_weighting_scheme calc
_refine_ls_wR_factor_gt 0.0248
_refine_ls_wR_factor_ref 0.0261
_reflns_number_gt 4940
_reflns_number_total 5672
_reflns_threshold_expression 'I > 2\s(I)'
_cod_data_source_file wm5690sup1.cif
_cod_data_source_block III
_cod_original_cell_volume 3030.50(9)
_cod_database_code 2312360
_shelx_space_group_comment
;
The symmetry employed for this shelxl refinement is uniquely defined
by the following loop, which should always be used as a source of
symmetry information in preference to the above space-group names.
They are only intended as comments.
;

loop_
_space_group_symop_operation_xyz
'x, y, z'
'-x+1/2, -y, z+1/2'
'-x, y+1/2, -z'
'x+1/2, -y+1/2, -z+1/2'
'-x, -y, -z'
'x-1/2, y, -z-1/2'
'x, -y-1/2, z'
'-x-1/2, y-1/2, z-1/2'

loop_
_atom_site_type_symbol
_atom_site_label
_atom_site_fract_x
_atom_site_fract_y
_atom_site_fract_z
_atom_site_U_iso_or_equiv
_atom_site_adp_type
_atom_site_calc_flag
_atom_site_occupancy
_atom_site_disorder_assembly
_atom_site_disorder_group
Ru Ru1 0.15195(2) 0.250000 0.76146(2) 0.00513(3) Uani d 1 . .
Ru Ru2 0.41069(2) 0.250000 0.87752(2) 0.00474(3) Uani d 1 . .
Ru Ru3 0.45013(2) 0.250000 0.16946(2) 0.00542(3) Uani d 1 . .
Ru Ru4A 0.1834(2) 0.250000 0.02174(3) 0.00665(15) Uani d 0.933(16) . .
Ru Ru4B 0.1655(15) 0.250000 0.0209(4) 0.0036(13) Uiso d 0.067(16) . .
Ru Ru5A 0.42722(8) 0.0630(2) 0.38435(7) 0.00501(13) Uani d 0.74(2) . .
Ru Ru5B 0.4253(3) 0.0509(5) 0.3844(2) 0.0052(4) Uiso d 0.26(2) . .
Ru Ru6 0.17223(2) 0.06068(2) 0.25159(2) 0.00500(3) Uani d 1 . .
Ru Ru7 0.15518(2) 0.05637(2) 0.52078(2) 0.00672(3) Uani d 1 . .
Si Si8 0.20752(4) 0.250000 0.31440(3) 0.00625(11) Uani d 1 . .
Si Si9A 0.37913(7) 0.250000 0.62569(5) 0.0103(3) Uani d 0.727(3) . .
Si Si9B 0.43672(17) 0.250000 0.59893(13) 0.0095(7) Uani d 0.273(3) . .
Si Si10A 0.3512(4) 0.250000 0.38677(9) 0.0081(6) Uani d 0.85(2) . .
Al Al10B 0.3758(16) 0.250000 0.3830(5) 0.0082(18) Uiso d 0.15(2) . .
Al Al11 0.19544(4) 0.250000 0.47722(4) 0.0089(3) Uani d 0.65(6) . .
Si Si11 0.19544(4) 0.250000 0.47722(4) 0.0089(3) Uani d 0.35(6) . .
Al Al12 0.48579(4) 0.250000 0.74245(4) 0.00666(12) Uani d 1 . .
Al Al13 0.16461(4) 0.250000 0.16972(4) 0.00748(12) Uani d 1 . .
Al Al14 0.08651(5) 0.250000 0.60711(4) 0.01395(15) Uani d 1 . .
Al Al15 0.33501(5) 0.250000 0.07842(5) 0.0183(3) Uani d 0.950(4) . .
Si Si16 0.05763(3) 0.56298(4) 0.31273(2) 0.00608(8) Uani d 1 . .
Si Si17 0.41912(3) 0.56490(4) 0.26431(2) 0.00638(8) Uani d 1 . .
Si Si18 0.19988(3) 0.62931(4) 0.45426(2) 0.00859(8) Uani d 1 . .
Si Si19 0.02383(3) 0.14871(4) 0.21915(2) 0.00739(8) Uani d 1 . .
Al Al20 0.21386(3) 0.63959(4) 0.30297(3) 0.0109(2) Uani d 0.55(5) . .
Si Si20 0.21386(3) 0.63959(4) 0.30297(3) 0.0109(2) Uani d 0.45(5) . .
Al Al21 0.42109(3) 0.04580(4) 0.12868(3) 0.0072(2) Uani d 0.64(5) . .
Si Si21 0.42109(3) 0.04580(4) 0.12868(3) 0.0072(2) Uani d 0.36(5) . .
Al Al22 0.33859(3) 0.11923(4) 0.51409(3) 0.0115(2) Uani d 0.67(5) . .
Si Si22 0.33859(3) 0.11923(4) 0.51409(3) 0.0115(2) Uani d 0.33(5) . .
Al Al23 0.33880(3) 0.12822(4) 0.25123(3) 0.00721(9) Uani d 1 . .
Al Al24 0.25334(3) 0.04455(4) 0.38472(3) 0.00724(9) Uani d 1 . .
Al Al25 0.07288(3) 0.54572(4) 0.15156(3) 0.00777(9) Uani d 1 . .
Al Al26 0.08203(3) 0.13043(4) 0.38371(3) 0.00734(9) Uani d 1 . .
Al Al27 0.21669(3) 0.06506(4) 0.09349(3) 0.01224(10) Uani d 1 . .
Al Al28 0.02308(3) 0.59649(5) 0.46632(3) 0.01334(10) Uani d 1 . .
Al Al29A 0.3572(3) 0.64190(10) 0.3938(2) 0.0077(5) Uani d 0.79(2) . .
Al Al29B 0.3742(7) 0.6377(5) 0.4074(7) 0.0109(11) Uiso d 0.21(2) . .
Al Al30A 0.28629(14) 0.6034(3) 0.16459(9) 0.0188(6) Uani d 0.754(11) . .
Al Al30B 0.2701(3) 0.6380(5) 0.1547(2) 0.0136(8) Uiso d 0.246(11) . .
Al Al31A 0.01771(7) 0.250000 0.07942(7) 0.0153(5) Uani d 0.728(5) . .
Al Al31B 0.0308(4) 0.1965(6) 0.0529(4) 0.015(2) Uiso d 0.104(3) . .
Al Al31C 0.0457(8) 0.1351(13) 0.0372(7) 0.016(4) Uiso d 0.047(3) . .
Al Al32A 0.06370(5) 0.06801(7) 0.01653(4) 0.0151(3) Uani d 0.716(3) . .
Al Al32B 0.0186(3) 0.0224(4) 0.0048(3) 0.0129(15) Uiso d 0.121(3) . .

loop_
_atom_site_aniso_label
_atom_site_aniso_U_11
_atom_site_aniso_U_22
_atom_site_aniso_U_33
_atom_site_aniso_U_12
_atom_site_aniso_U_13
_atom_site_aniso_U_23
Ru1 0.00431(7) 0.00457(8) 0.00651(7) 0.000 -0.00060(6) 0.000
Ru2 0.00433(7) 0.00403(7) 0.00587(7) 0.000 -0.00033(5) 0.000
Ru3 0.00414(7) 0.00694(8) 0.00517(7) 0.000 -0.00026(6) 0.000
Ru4A 0.0081(5) 0.00790(13) 0.00392(11) 0.000 0.00035(13) 0.000
Ru5A 0.00401(16) 0.0042(3) 0.00676(16) -0.00089(18) 0.00098(7) -0.00108(17)
Ru6 0.00449(5) 0.00601(6) 0.00452(5) -0.00090(4) -0.00053(4) 0.00048(4)
Ru7 0.00645(5) 0.00859(6) 0.00513(5) 0.00172(4) -0.00042(4) -0.00090(4)
Si8 0.0067(3) 0.0055(3) 0.0065(3) 0.000 -0.0001(2) 0.000
Si9A 0.0154(5) 0.0066(4) 0.0088(4) 0.000 -0.0050(3) 0.000
Si9B 0.0144(15) 0.0052(11) 0.0091(11) 0.000 -0.0036(9) 0.000
Si10A 0.0098(14) 0.0055(4) 0.0090(4) 0.000 -0.0013(4) 0.000
Al11 0.0091(4) 0.0069(4) 0.0108(4) 0.000 -0.0005(2) 0.000
Si11 0.0091(4) 0.0069(4) 0.0108(4) 0.000 -0.0005(2) 0.000
Al12 0.0060(3) 0.0063(3) 0.0076(3) 0.000 0.0008(2) 0.000
Al13 0.0108(3) 0.0065(3) 0.0051(3) 0.000 0.0012(2) 0.000
Al14 0.0090(3) 0.0204(4) 0.0124(3) 0.000 0.0002(3) 0.000
Al15 0.0172(5) 0.0158(5) 0.0219(5) 0.000 -0.0147(3) 0.000
Si16 0.00579(18) 0.00568(19) 0.00676(18) 0.00030(15) -0.00049(14) -0.00084(14)
Si17 0.00719(18) 0.00518(19) 0.00678(18) 0.00049(15) 0.00114(14) 0.00033(14)
Si18 0.0088(2) 0.0083(2) 0.00861(19) 0.00025(16) -0.00109(15) 0.00063(15)
Si19 0.00649(18) 0.0067(2) 0.00891(19) 0.00029(16) 0.00037(14) -0.00100(15)
Al20 0.0094(3) 0.0074(3) 0.0159(3) -0.00202(17) 0.00544(17) -0.00150(17)
Si20 0.0094(3) 0.0074(3) 0.0159(3) -0.00202(17) 0.00544(17) -0.00150(17)
Al21 0.0072(3) 0.0072(3) 0.0072(3) -0.00030(17) 0.00040(15) -0.00223(16)
Si21 0.0072(3) 0.0072(3) 0.0072(3) -0.00030(17) 0.00040(15) -0.00223(16)
Al22 0.0143(3) 0.0126(3) 0.0075(3) -0.00185(19) -0.00166(17) 0.00134(17)
Si22 0.0143(3) 0.0126(3) 0.0075(3) -0.00185(19) -0.00166(17) 0.00134(17)
Al23 0.0067(2) 0.0077(2) 0.0072(2) 0.00081(17) 0.00118(16) 0.00033(16)
Al24 0.0070(2) 0.0080(2) 0.0068(2) -0.00033(17) -0.00041(16) 0.00027(16)
Al25 0.0073(2) 0.0074(2) 0.0086(2) -0.00030(17) 0.00002(16) 0.00109(17)
Al26 0.0060(2) 0.0076(2) 0.0085(2) -0.00025(17) -0.00033(16) 0.00000(16)
Al27 0.0154(2) 0.0077(2) 0.0135(2) -0.0003(2) 0.00641(19) -0.00069(18)
Al28 0.0115(2) 0.0150(3) 0.0135(2) -0.0029(2) 0.00047(18) 0.00552(19)
Al29A 0.0139(8) 0.0046(4) 0.0047(6) 0.0026(3) 0.0010(6) -0.0011(3)
Al30A 0.0182(6) 0.0278(11) 0.0103(4) -0.0093(7) 0.0000(4) -0.0088(5)
Al31A 0.0090(5) 0.0215(9) 0.0155(6) 0.000 -0.0021(4) 0.000
Al32A 0.0167(5) 0.0181(5) 0.0105(4) 0.0000(3) 0.0052(3) 0.0019(3)

loop_
_atom_type_symbol
_atom_type_description
_atom_type_scat_dispersion_real
_atom_type_scat_dispersion_imag
_atom_type_scat_source
Al Al 0.0645 0.0514 'International Tables Vol C Tables 4.2.6.8 and 6.1.1.4'
Ru Ru -1.2594 0.8363 'International Tables Vol C Tables 4.2.6.8 and 6.1.1.4'
Si Si 0.0817 0.0704 'International Tables Vol C Tables 4.2.6.8 and 6.1.1.4'

loop_
_geom_angle_atom_site_label_1
_geom_angle_atom_site_label_2
_geom_angle_atom_site_label_3
_geom_angle_site_symmetry_1
_geom_angle_site_symmetry_3
_geom_angle
_geom_angle_publ_flag
Si17 Ru1 Si17 8_656 2_565 127.96(2) ?
Si17 Ru1 Al12 8_656 6_557 64.049(11) ?
Si17 Ru1 Al12 2_565 6_557 64.049(11) ?
Si17 Ru1 Al20 8_656 2_565 144.754(15) ?
Si17 Ru1 Al20 2_565 2_565 83.029(15) ?
Al12 Ru1 Al20 6_557 2_565 144.381(13) ?
Si17 Ru1 Al20 8_656 8_656 83.029(15) ?
Si17 Ru1 Al20 2_565 8_656 144.754(15) ?
Al12 Ru1 Al20 6_557 8_656 144.381(14) ?
Al20 Ru1 Al20 2_565 8_656 62.92(2) ?
Si17 Ru1 Al30B 8_656 8_656 75.28(17) ?
Si17 Ru1 Al30B 2_565 8_656 133.55(13) ?
Al12 Ru1 Al30B 6_557 8_656 116.43(11) ?
Al20 Ru1 Al30B 2_565 8_656 95.71(13) ?
Al20 Ru1 Al30B 8_656 8_656 63.37(8) ?
Si17 Ru1 Al30B 8_656 2_565 133.55(13) ?
Si17 Ru1 Al30B 2_565 2_565 75.28(17) ?
Al12 Ru1 Al30B 6_557 2_565 116.43(11) ?
Al20 Ru1 Al30B 2_565 2_565 63.37(8) ?
Al20 Ru1 Al30B 8_656 2_565 95.71(13) ?
Al30B Ru1 Al30B 8_656 2_565 63.3(3) ?
Si17 Ru1 Al30A 8_656 8_656 64.04(9) ?
Si17 Ru1 Al30A 2_565 8_656 141.35(6) ?
Al12 Ru1 Al30A 6_557 8_656 110.24(6) ?
Al20 Ru1 Al30A 2_565 8_656 103.90(7) ?
Al20 Ru1 Al30A 8_656 8_656 62.12(2) ?
Al30B Ru1 Al30A 8_656 8_656 11.38(9) ?
Al30B Ru1 Al30A 2_565 8_656 74.4(3) ?
Si17 Ru1 Al30A 8_656 2_565 141.35(6) ?
Si17 Ru1 Al30A 2_565 2_565 64.04(9) ?
Al12 Ru1 Al30A 6_557 2_565 110.24(6) ?
Al20 Ru1 Al30A 2_565 2_565 62.12(2) ?
Al20 Ru1 Al30A 8_656 2_565 103.90(7) ?
Al30B Ru1 Al30A 8_656 2_565 74.4(3) ?
Al30B Ru1 Al30A 2_565 2_565 11.38(9) ?
Al30A Ru1 Al30A 8_656 2_565 85.39(18) ?
Si17 Ru1 Al29A 8_656 2_565 113.93(8) ?
Si17 Ru1 Al29A 2_565 2_565 60.88(3) ?
Al12 Ru1 Al29A 6_557 2_565 88.24(10) ?
Al20 Ru1 Al29A 2_565 2_565 62.72(10) ?
Al20 Ru1 Al29A 8_656 2_565 93.44(7) ?
Al30B Ru1 Al29A 8_656 2_565 154.64(12) ?
Al30B Ru1 Al29A 2_565 2_565 112.49(16) ?
Al30A Ru1 Al29A 8_656 2_565 155.48(6) ?
Al30A Ru1 Al29A 2_565 2_565 103.68(10) ?
Si17 Ru1 Al29A 8_656 8_656 60.88(3) ?
Si17 Ru1 Al29A 2_565 8_656 113.93(8) ?
Al12 Ru1 Al29A 6_557 8_656 88.24(10) ?
Al20 Ru1 Al29A 2_565 8_656 93.44(7) ?
Al20 Ru1 Al29A 8_656 8_656 62.72(10) ?
Al30B Ru1 Al29A 8_656 8_656 112.49(15) ?
Al30B Ru1 Al29A 2_565 8_656 154.64(12) ?
Al30A Ru1 Al29A 8_656 8_656 103.68(10) ?
Al30A Ru1 Al29A 2_565 8_656 155.48(6) ?
Al29A Ru1 Al29A 2_565 8_656 59.54(7) ?
Si17 Ru1 Al14 8_656 . 82.158(12) ?
Si17 Ru1 Al14 2_565 . 82.158(12) ?
Al12 Ru1 Al14 6_557 . 67.80(2) ?
Al20 Ru1 Al14 2_565 . 123.122(17) ?
Al20 Ru1 Al14 8_656 . 123.122(17) ?
Al30B Ru1 Al14 8_656 . 59.76(8) ?
Al30B Ru1 Al14 2_565 . 59.76(8) ?
Al30A Ru1 Al14 8_656 . 61.99(3) ?
Al30A Ru1 Al14 2_565 . 61.99(3) ?
Al29A Ru1 Al14 2_565 . 142.33(5) ?
Al29A Ru1 Al14 8_656 . 142.33(5) ?
Si16 Ru2 Si16 8_656 2_565 123.36(2) ?
Si16 Ru2 Al12 8_656 . 61.718(10) ?
Si16 Ru2 Al12 2_565 . 61.718(10) ?
Si16 Ru2 Si18 8_656 8_656 81.434(14) ?
Si16 Ru2 Si18 2_565 8_656 147.022(15) ?
Al12 Ru2 Si18 . 8_656 138.220(13) ?
Si16 Ru2 Si18 8_656 2_565 147.022(15) ?
Si16 Ru2 Si18 2_565 2_565 81.434(14) ?
Al12 Ru2 Si18 . 2_565 138.220(13) ?
Si18 Ru2 Si18 8_656 2_565 68.26(2) ?
Si16 Ru2 Al28 8_656 2_565 143.769(17) ?
Si16 Ru2 Al28 2_565 2_565 63.620(15) ?
Al12 Ru2 Al28 . 2_565 110.636(16) ?
Si18 Ru2 Al28 8_656 2_565 110.775(16) ?
Si18 Ru2 Al28 2_565 2_565 63.730(15) ?
Si16 Ru2 Al28 8_656 8_656 63.620(15) ?
Si16 Ru2 Al28 2_565 8_656 143.769(17) ?
Al12 Ru2 Al28 . 8_656 110.636(16) ?
Si18 Ru2 Al28 8_656 8_656 63.730(15) ?
Si18 Ru2 Al28 2_565 8_656 110.775(16) ?
Al28 Ru2 Al28 2_565 8_656 90.55(2) ?
Si16 Ru2 Al20 8_656 8_656 58.997(14) ?
Si16 Ru2 Al20 2_565 8_656 111.555(15) ?
Al12 Ru2 Al20 . 8_656 83.470(17) ?
Si18 Ru2 Al20 8_656 8_656 59.691(15) ?
Si18 Ru2 Al20 2_565 8_656 93.313(15) ?
Al28 Ru2 Al20 2_565 8_656 156.733(17) ?
Al28 Ru2 Al20 8_656 8_656 101.912(16) ?
Si16 Ru2 Al20 8_656 2_565 111.555(15) ?
Si16 Ru2 Al20 2_565 2_565 58.997(14) ?
Al12 Ru2 Al20 . 2_565 83.470(17) ?
Si18 Ru2 Al20 8_656 2_565 93.313(15) ?
Si18 Ru2 Al20 2_565 2_565 59.691(15) ?
Al28 Ru2 Al20 2_565 2_565 101.912(16) ?
Al28 Ru2 Al20 8_656 2_565 156.733(17) ?
Al20 Ru2 Al20 8_656 2_565 60.16(2) ?
Si16 Ru2 Al14 8_656 6_657 81.602(12) ?
Si16 Ru2 Al14 2_565 6_657 81.602(12) ?
Al12 Ru2 Al14 . 6_657 69.26(2) ?
Si18 Ru2 Al14 8_656 6_657 126.881(15) ?
Si18 Ru2 Al14 2_565 6_657 126.881(15) ?
Al28 Ru2 Al14 2_565 6_657 63.592(15) ?
Al28 Ru2 Al14 8_656 6_657 63.592(15) ?
Al20 Ru2 Al14 8_656 6_657 139.634(15) ?
Al20 Ru2 Al14 2_565 6_657 139.634(15) ?
Al15 Ru3 Si19 . 4 146.524(15) ?
Al15 Ru3 Si19 . 6_656 146.524(15) ?
Si19 Ru3 Si19 4 6_656 57.56(2) ?
Al15 Ru3 Al21 . 7_565 72.113(11) ?
Si19 Ru3 Al21 4 7_565 79.846(14) ?
Si19 Ru3 Al21 6_656 7_565 137.403(15) ?
Al15 Ru3 Al21 . . 72.112(11) ?
Si19 Ru3 Al21 4 . 137.404(15) ?
Si19 Ru3 Al21 6_656 . 79.847(14) ?
Al21 Ru3 Al21 7_565 . 142.73(2) ?
Al15 Ru3 Al26 . 4 109.98(2) ?
Si19 Ru3 Al26 4 4 70.039(14) ?
Si19 Ru3 Al26 6_656 4 100.573(15) ?
Al21 Ru3 Al26 7_565 4 61.378(15) ?
Al21 Ru3 Al26 . 4 123.640(16) ?
Al15 Ru3 Al26 . 6_656 109.98(2) ?
Si19 Ru3 Al26 4 6_656 100.573(15) ?
Si19 Ru3 Al26 6_656 6_656 70.039(14) ?
Al21 Ru3 Al26 7_565 6_656 123.640(16) ?
Al21 Ru3 Al26 . 6_656 61.378(15) ?
Al26 Ru3 Al26 4 6_656 66.06(2) ?
Al15 Ru3 Al23 . 7_565 82.61(2) ?
Si19 Ru3 Al23 4 7_565 67.631(14) ?
Si19 Ru3 Al23 6_656 7_565 98.759(15) ?
Al21 Ru3 Al23 7_565 7_565 60.570(14) ?
Al21 Ru3 Al23 . 7_565 123.873(15) ?
Al26 Ru3 Al23 4 7_565 111.863(15) ?
Al26 Ru3 Al23 6_656 7_565 167.327(15) ?
Al15 Ru3 Al23 . . 82.61(2) ?
Si19 Ru3 Al23 4 . 98.760(15) ?
Si19 Ru3 Al23 6_656 . 67.632(14) ?
Al21 Ru3 Al23 7_565 . 123.873(16) ?
Al21 Ru3 Al23 . . 60.570(14) ?
Al26 Ru3 Al23 4 . 167.328(15) ?
Al26 Ru3 Al23 6_656 . 111.862(15) ?
Al23 Ru3 Al23 7_565 . 67.20(2) ?
Al31B Ru4A Al31B . 7_565 30.1(4) ?
Al31B Ru4A Al15 . . 141.68(13) ?
Al31B Ru4A Al15 7_565 . 141.68(13) ?
Al31B Ru4A Al31C . 7_565 48.4(5) ?
Al31B Ru4A Al31C 7_565 7_565 18.8(3) ?
Al15 Ru4A Al31C . 7_565 136.5(3) ?
Al31B Ru4A Al31C . . 18.8(3) ?
Al31B Ru4A Al31C 7_565 . 48.4(5) ?
Al15 Ru4A Al31C . . 136.5(3) ?
Al31C Ru4A Al31C 7_565 . 66.2(7) ?
Al31B Ru4A Al29B . 8_655 72.6(4) ?
Al31B Ru4A Al29B 7_565 8_655 88.7(3) ?
Al15 Ru4A Al29B . 8_655 128.2(2) ?
Al31C Ru4A Al29B 7_565 8_655 94.8(3) ?
Al31C Ru4A Al29B . 8_655 60.1(4) ?
Al31B Ru4A Al29B . 2_564 88.7(3) ?
Al31B Ru4A Al29B 7_565 2_564 72.6(4) ?
Al15 Ru4A Al29B . 2_564 128.2(2) ?
Al31C Ru4A Al29B 7_565 2_564 60.1(4) ?
Al31C Ru4A Al29B . 2_564 94.8(3) ?
Al29B Ru4A Al29B 8_655 2_564 64.3(3) ?
Al31B Ru4A Al13 . . 71.34(15) ?
Al31B Ru4A Al13 7_565 . 71.34(15) ?
Al15 Ru4A Al13 . . 73.69(5) ?
Al31C Ru4A Al13 7_565 . 78.6(3) ?
Al31C Ru4A Al13 . . 78.6(3) ?
Al29B Ru4A Al13 8_655 . 136.8(3) ?
Al29B Ru4A Al13 2_564 . 136.8(3) ?
Al31B Ru4A Si18 . 2_564 153.56(16) ?
Al31B Ru4A Si18 7_565 2_564 127.1(2) ?
Al15 Ru4A Si18 . 2_564 62.31(7) ?
Al31C Ru4A Si18 7_565 2_564 108.4(4) ?
Al31C Ru4A Si18 . 2_564 158.6(3) ?
Al29B Ru4A Si18 8_655 2_564 101.1(3) ?
Al29B Ru4A Si18 2_564 2_564 66.0(2) ?
Al13 Ru4A Si18 . 2_564 121.64(8) ?
Al31B Ru4A Si18 . 8_655 127.1(2) ?
Al31B Ru4A Si18 7_565 8_655 153.56(16) ?
Al15 Ru4A Si18 . 8_655 62.31(7) ?
Al31C Ru4A Si18 7_565 8_655 158.6(3) ?
Al31C Ru4A Si18 . 8_655 108.4(4) ?
Al29B Ru4A Si18 8_655 8_655 66.0(2) ?
Al29B Ru4A Si18 2_564 8_655 101.1(3) ?
Al13 Ru4A Si18 . 8_655 121.64(8) ?
Si18 Ru4A Si18 2_564 8_655 68.65(6) ?
Al31B Ru4A Al27 . . 81.93(16) ?
Al31B Ru4A Al27 7_565 . 107.8(2) ?
Al15 Ru4A Al27 . . 68.62(6) ?
Al31C Ru4A Al27 7_565 . 125.6(4) ?
Al31C Ru4A Al27 . . 69.2(3) ?
Al29B Ru4A Al27 8_655 . 88.75(18) ?
Al29B Ru4A Al27 2_564 . 153.02(17) ?
Al13 Ru4A Al27 . . 63.279(16) ?
Si18 Ru4A Al27 2_564 . 124.15(11) ?
Si18 Ru4A Al27 8_655 . 66.03(4) ?
Al31B Ru4A Al27 . 7_565 107.8(2) ?
Al31B Ru4A Al27 7_565 7_565 81.93(16) ?
Al15 Ru4A Al27 . 7_565 68.62(6) ?
Al31C Ru4A Al27 7_565 7_565 69.2(3) ?
Al31C Ru4A Al27 . 7_565 125.6(4) ?
Al29B Ru4A Al27 8_655 7_565 153.02(17) ?
Al29B Ru4A Al27 2_564 7_565 88.75(18) ?
Al13 Ru4A Al27 . 7_565 63.280(16) ?
Si18 Ru4A Al27 2_564 7_565 66.03(4) ?
Si18 Ru4A Al27 8_655 7_565 124.15(11) ?
Al27 Ru4A Al27 . 7_565 118.19(6) ?
Al31B Ru4B Al31B . 7_565 33.6(5) ?
Al31B Ru4B Al31C . 7_565 53.9(7) ?
Al31B Ru4B Al31C 7_565 7_565 20.7(4) ?
Al31B Ru4B Al31C . . 20.7(4) ?
Al31B Ru4B Al31C 7_565 . 53.9(7) ?
Al31C Ru4B Al31C 7_565 . 73.5(10) ?
Al31B Ru4B Al29B . 8_655 78.9(6) ?
Al31B Ru4B Al29B 7_565 8_655 97.3(8) ?
Al31C Ru4B Al29B 7_565 8_655 103.3(8) ?
Al31C Ru4B Al29B . 8_655 64.5(6) ?
Al31B Ru4B Al29B . 2_564 97.3(8) ?
Al31B Ru4B Al29B 7_565 2_564 78.9(6) ?
Al31C Ru4B Al29B 7_565 2_564 64.5(6) ?
Al31C Ru4B Al29B . 2_564 103.3(8) ?
Al29B Ru4B Al29B 8_655 2_564 67.1(5) ?
Al31B Ru4B Al31A . . 19.0(3) ?
Al31B Ru4B Al31A 7_565 . 19.0(3) ?
Al31C Ru4B Al31A 7_565 . 39.4(5) ?
Al31C Ru4B Al31A . . 39.4(5) ?
Al29B Ru4B Al31A 8_655 . 95.5(7) ?
Al29B Ru4B Al31A 2_564 . 95.5(7) ?
Al31B Ru4B Al13 . . 75.4(4) ?
Al31B Ru4B Al13 7_565 . 75.4(4) ?
Al31C Ru4B Al13 7_565 . 82.8(5) ?
Al31C Ru4B Al13 . . 82.8(5) ?
Al29B Ru4B Al13 8_655 . 142.6(5) ?
Al29B Ru4B Al13 2_564 . 142.6(5) ?
Al31A Ru4B Al13 . . 65.7(3) ?
Al31B Ru4B Al29A . 8_655 86.4(6) ?
Al31B Ru4B Al29A 7_565 8_655 103.4(8) ?
Al31C Ru4B Al29A 7_565 8_655 107.4(8) ?
Al31C Ru4B Al29A . 8_655 72.1(5) ?
Al29B Ru4B Al29A 8_655 8_655 7.6(2) ?
Al29B Ru4B Al29A 2_564 8_655 64.5(3) ?
Al31A Ru4B Al29A . 8_655 102.8(7) ?
Al13 Ru4B Al29A . 8_655 148.2(3) ?
Al31B Ru4B Al29A . 2_564 103.4(8) ?
Al31B Ru4B Al29A 7_565 2_564 86.4(6) ?
Al31C Ru4B Al29A 7_565 2_564 72.1(5) ?
Al31C Ru4B Al29A . 2_564 107.4(8) ?
Al29B Ru4B Al29A 8_655 2_564 64.5(3) ?
Al29B Ru4B Al29A 2_564 2_564 7.6(2) ?
Al31A Ru4B Al29A . 2_564 102.8(7) ?
Al13 Ru4B Al29A . 2_564 148.2(3) ?
Al29A Ru4B Al29A 8_655 2_564 61.0(2) ?
Al31B Ru4B Al27 . . 85.1(3) ?
Al31B Ru4B Al27 7_565 . 113.4(5) ?
Al31C Ru4B Al27 7_565 . 132.4(7) ?
Al31C Ru4B Al27 . . 71.1(4) ?
Al29B Ru4B Al27 8_655 . 89.08(17) ?
Al29B Ru4B Al27 2_564 . 154.9(4) ?
Al31A Ru4B Al27 . . 94.5(3) ?
Al13 Ru4B Al27 . . 62.25(17) ?
Al29A Ru4B Al27 8_655 . 90.80(10) ?
Al29A Ru4B Al27 2_564 . 149.4(3) ?
Al31B Ru4B Al27 . 7_565 113.4(5) ?
Al31B Ru4B Al27 7_565 7_565 85.1(3) ?
Al31C Ru4B Al27 7_565 7_565 71.1(4) ?
Al31C Ru4B Al27 . 7_565 132.4(7) ?
Al29B Ru4B Al27 8_655 7_565 154.9(4) ?
Al29B Ru4B Al27 2_564 7_565 89.08(17) ?
Al31A Ru4B Al27 . 7_565 94.5(3) ?
Al13 Ru4B Al27 . 7_565 62.25(17) ?
Al29A Ru4B Al27 8_655 7_565 149.4(3) ?
Al29A Ru4B Al27 2_564 7_565 90.80(10) ?
Al27 Ru4B Al27 . 7_565 113.0(5) ?
Al10B Ru5A Al32B . 6_656 113.0(3) ?
Al10B Ru5A Al31C . 6_656 85.0(6) ?
Al32B Ru5A Al31C 6_656 6_656 36.8(4) ?
Al10B Ru5A Al32B . 2 121.0(2) ?
Al32B Ru5A Al32B 6_656 2 18.9(2) ?
Al31C Ru5A Al32B 6_656 2 55.1(4) ?
Al10B Ru5A Al31B . 6_656 66.8(5) ?
Al32B Ru5A Al31B 6_656 6_656 54.8(2) ?
Al31C Ru5A Al31B 6_656 6_656 19.1(4) ?
Al32B Ru5A Al31B 2 6_656 72.1(2) ?
Al10B Ru5A Si19 . 6_656 78.5(5) ?
Al32B Ru5A Si19 6_656 6_656 107.37(12) ?
Al31C Ru5A Si19 6_656 6_656 78.9(3) ?
Al32B Ru5A Si19 2 6_656 124.43(12) ?
Al31B Ru5A Si19 6_656 6_656 70.77(16) ?
Al10B Ru5A Si10A . . 8.2(5) ?
Al32B Ru5A Si10A 6_656 . 115.65(14) ?
Al31C Ru5A Si10A 6_656 . 90.9(4) ?
Al32B Ru5A Si10A 2 . 120.89(13) ?
Al31B Ru5A Si10A 6_656 . 73.3(2) ?
Si19 Ru5A Si10A 6_656 . 85.24(13) ?
Al10B Ru5A Si17 . 7_565 122.7(2) ?
Al32B Ru5A Si17 6_656 7_565 122.58(15) ?
Al31C Ru5A Si17 6_656 7_565 134.1(3) ?
Al32B Ru5A Si17 2 7_565 116.12(16) ?
Al31B Ru5A Si17 6_656 7_565 139.43(14) ?
Si19 Ru5A Si17 6_656 7_565 73.14(3) ?
Si10A Ru5A Si17 . 7_565 121.47(7) ?
Al10B Ru5A Al29B . 7_565 141.5(6) ?
Al32B Ru5A Al29B 6_656 7_565 82.6(4) ?
Al31C Ru5A Al29B 6_656 7_565 119.1(5) ?
Al32B Ru5A Al29B 2 7_565 65.4(4) ?
Al31B Ru5A Al29B 6_656 7_565 137.3(4) ?
Si19 Ru5A Al29B 6_656 7_565 132.33(18) ?
Si10A Ru5A Al29B . 7_565 133.3(2) ?
Si17 Ru5A Al29B 7_565 7_565 63.1(3) ?
Al10B Ru5A Al25 . 4 137.7(6) ?
Al32B Ru5A Al25 6_656 4 66.26(12) ?
Al31C Ru5A Al25 6_656 4 71.2(3) ?
Al32B Ru5A Al25 2 4 72.90(12) ?
Al31B Ru5A Al25 6_656 4 83.44(16) ?
Si19 Ru5A Al25 6_656 4 63.15(3) ?
Si10A Ru5A Al25 . 4 145.72(16) ?
Si17 Ru5A Al25 7_565 4 63.90(5) ?
Al29B Ru5A Al25 7_565 4 80.65(16) ?
Al10B Ru5A Al24 . . 75.5(6) ?
Al32B Ru5A Al24 6_656 . 123.97(13) ?
Al31C Ru5A Al24 6_656 . 140.8(3) ?
Al32B Ru5A Al24 2 . 107.45(13) ?
Al31B Ru5A Al24 6_656 . 133.11(16) ?
Si19 Ru5A Al24 6_656 . 128.12(6) ?
Si10A Ru5A Al24 . . 67.45(12) ?
Si17 Ru5A Al24 7_565 . 84.51(5) ?
Al29B Ru5A Al24 7_565 . 67.0(2) ?
Al25 Ru5A Al24 4 . 142.69(11) ?
Al10B Ru5A Al29A . 7_565 137.2(6) ?
Al32B Ru5A Al29A 6_656 7_565 89.86(18) ?
Al31C Ru5A Al29A 6_656 7_565 126.4(4) ?
Al32B Ru5A Al29A 2 7_565 72.55(17) ?
Al31B Ru5A Al29A 6_656 7_565 144.5(2) ?
Si19 Ru5A Al29A 6_656 7_565 130.35(8) ?
Si10A Ru5A Al29A . 7_565 129.07(15) ?
Si17 Ru5A Al29A 7_565 7_565 58.77(8) ?
Al29B Ru5A Al29A 7_565 7_565 7.3(2) ?
Al25 Ru5A Al29A 4 7_565 84.03(10) ?
Al24 Ru5A Al29A . 7_565 61.83(10) ?
Al32B Ru5B Al32B 6_656 2 19.2(2) ?
Al32B Ru5B Al29B 6_656 7_565 85.9(4) ?
Al32B Ru5B Al29B 2 7_565 68.5(4) ?
Al32B Ru5B Si17 6_656 7_565 126.7(2) ?
Al32B Ru5B Si17 2 7_565 121.3(3) ?
Al29B Ru5B Si17 7_565 7_565 66.4(3) ?
Al32B Ru5B Al31C 6_656 6_656 36.2(4) ?
Al32B Ru5B Al31C 2 6_656 54.7(4) ?
Al29B Ru5B Al31C 7_565 6_656 121.9(5) ?
Si17 Ru5B Al31C 7_565 6_656 134.6(3) ?
Al32B Ru5B Al10B 6_656 . 108.8(4) ?
Al32B Ru5B Al10B 2 . 117.8(3) ?
Al29B Ru5B Al10B 7_565 . 142.6(6) ?
Si17 Ru5B Al10B 7_565 . 120.9(2) ?
Al31C Ru5B Al10B 6_656 . 80.8(6) ?
Al32B Ru5B Al29A 6_656 7_565 93.6(2) ?
Al32B Ru5B Al29A 2 7_565 76.0(2) ?
Al29B Ru5B Al29A 7_565 7_565 7.7(2) ?
Si17 Ru5B Al29A 7_565 7_565 61.77(15) ?
Al31C Ru5B Al29A 6_656 7_565 129.6(4) ?
Al10B Ru5B Al29A . 7_565 138.2(6) ?
Al32B Ru5B Si19 6_656 6_656 105.1(2) ?
Al32B Ru5B Si19 2 6_656 123.0(2) ?
Al29B Ru5B Si19 7_565 6_656 135.8(3) ?
Si17 Ru5B Si19 7_565 6_656 73.17(10) ?
Al31C Ru5B Si19 6_656 6_656 76.0(3) ?
Al10B Ru5B Si19 . 6_656 74.8(5) ?
Al29A Ru5B Si19 7_565 6_656 133.56(19) ?
Al32B Ru5B Al25 6_656 4 67.10(14) ?
Al32B Ru5B Al25 2 4 74.45(15) ?
Al29B Ru5B Al25 7_565 4 84.3(2) ?
Si17 Ru5B Al25 7_565 4 65.67(11) ?
Al31C Ru5B Al25 6_656 4 70.8(3) ?
Al10B Ru5B Al25 . 4 133.0(6) ?
Al29A Ru5B Al25 7_565 4 87.84(18) ?
Si19 Ru5B Al25 6_656 4 62.70(9) ?
Al32B Ru5B Al31B 6_656 6_656 53.4(2) ?
Al32B Ru5B Al31B 2 6_656 70.9(2) ?
Al29B Ru5B Al31B 7_565 6_656 139.2(4) ?
Si17 Ru5B Al31B 7_565 6_656 137.7(2) ?
Al31C Ru5B Al31B 6_656 6_656 18.3(3) ?
Al10B Ru5B Al31B . 6_656 63.3(5) ?
Al29A Ru5B Al31B 7_565 6_656 146.8(3) ?
Si19 Ru5B Al31B 6_656 6_656 67.8(2) ?
Al25 Ru5B Al31B 4 6_656 82.13(19) ?
Al32B Ru5B Al24 6_656 . 126.01(19) ?
Al32B Ru5B Al24 2 . 110.14(19) ?
Al29B Ru5B Al24 7_565 . 69.6(3) ?
Si17 Ru5B Al24 7_565 . 86.99(15) ?
Al31C Ru5B Al24 6_656 . 138.4(3) ?
Al10B Ru5B Al24 . . 74.1(6) ?
Al29A Ru5B Al24 7_565 . 64.23(16) ?
Si19 Ru5B Al24 6_656 . 126.23(15) ?
Al25 Ru5B Al24 4 . 148.3(3) ?
Al31B Ru5B Al24 6_656 . 129.4(2) ?
Al32B Ru5B Si10A 6_656 . 111.8(2) ?
Al32B Ru5B Si10A 2 . 118.1(2) ?
Al29B Ru5B Si10A 7_565 . 134.7(3) ?
Si17 Ru5B Si10A 7_565 . 120.13(14) ?
Al31C Ru5B Si10A 6_656 . 86.6(4) ?
Al10B Ru5B Si10A . . 7.9(4) ?
Al29A Ru5B Si10A 7_565 . 130.4(2) ?
Si19 Ru5B Si10A 6_656 . 81.33(19) ?
Al25 Ru5B Si10A 4 . 140.8(3) ?
Al31B Ru5B Si10A 6_656 . 69.6(2) ?
Al24 Ru5B Si10A . . 66.34(15) ?
Si16 Ru6 Si19 7_565 . 73.752(14) ?
Si16 Ru6 Si8 7_565 . 119.473(16) ?
Si19 Ru6 Si8 . . 84.882(16) ?
Si16 Ru6 Al24 7_565 . 85.523(14) ?
Si19 Ru6 Al24 . . 129.919(14) ?
Si8 Ru6 Al24 . . 66.403(16) ?
Si16 Ru6 Al25 7_565 7_565 65.368(14) ?
Si19 Ru6 Al25 . 7_565 63.124(14) ?
Si8 Ru6 Al25 . 7_565 145.654(17) ?
Al24 Ru6 Al25 . 7_565 144.281(16) ?
Si16 Ru6 Al20 7_565 7_565 59.439(14) ?
Si19 Ru6 Al20 . 7_565 131.436(15) ?
Si8 Ru6 Al20 . 7_565 128.011(16) ?
Al24 Ru6 Al20 . 7_565 61.662(15) ?
Al25 Ru6 Al20 7_565 7_565 84.991(15) ?
Si16 Ru6 Al23 7_565 . 147.194(14) ?
Si19 Ru6 Al23 . . 135.764(15) ?
Si8 Ru6 Al23 . . 62.146(17) ?
Al24 Ru6 Al23 . . 64.628(14) ?
Al25 Ru6 Al23 7_565 . 134.258(15) ?
Al20 Ru6 Al23 7_565 . 92.788(15) ?
Si16 Ru6 Al13 7_565 . 133.510(18) ?
Si19 Ru6 Al13 . . 59.769(18) ?
Si8 Ru6 Al13 . . 58.452(17) ?
Al24 Ru6 Al13 . . 122.930(17) ?
Al25 Ru6 Al13 7_565 . 92.680(17) ?
Al20 Ru6 Al13 7_565 . 163.833(17) ?
Al23 Ru6 Al13 . . 77.385(18) ?
Si16 Ru6 Al26 7_565 . 59.727(14) ?
Si19 Ru6 Al26 . . 67.301(13) ?
Si8 Ru6 Al26 . . 59.762(16) ?
Al24 Ru6 Al26 . . 62.875(14) ?
Al25 Ru6 Al26 7_565 . 113.153(15) ?
Al20 Ru6 Al26 7_565 . 97.033(15) ?
Al23 Ru6 Al26 . . 112.461(14) ?
Al13 Ru6 Al26 . . 98.582(17) ?
Si16 Ru6 Al27 7_565 . 125.610(15) ?
Si19 Ru6 Al27 . . 89.805(15) ?
Si8 Ru6 Al27 . . 109.764(16) ?
Al24 Ru6 Al27 . . 137.383(16) ?
Al25 Ru6 Al27 7_565 . 61.026(15) ?
Al20 Ru6 Al27 7_565 . 106.387(15) ?
Al23 Ru6 Al27 . . 76.151(15) ?
Al13 Ru6 Al27 . . 59.067(16) ?
Al26 Ru6 Al27 . . 154.792(15) ?
Si16 Ru6 Al30A 7_565 7_565 102.70(7) ?
Si19 Ru6 Al30A . 7_565 132.20(5) ?
Si8 Ru6 Al30A . 7_565 131.46(8) ?
Al24 Ru6 Al30A . 7_565 96.30(4) ?
Al25 Ru6 Al30A 7_565 7_565 72.10(7) ?
Al20 Ru6 Al30A 7_565 7_565 55.35(3) ?
Al23 Ru6 Al30A . 7_565 69.43(8) ?
Al13 Ru6 Al30A . 7_565 108.73(4) ?
Al26 Ru6 Al30A . 7_565 152.08(3) ?
Al27 Ru6 Al30A . 7_565 52.71(2) ?
Al21 Ru7 Al11 2 . 141.649(18) ?
Al21 Ru7 Si18 2 7_565 91.431(15) ?
Al11 Ru7 Si18 . 7_565 126.820(18) ?
Al21 Ru7 Al30A 2 8_656 65.17(9) ?
Al11 Ru7 Al30A . 8_656 89.79(9) ?
Si18 Ru7 Al30A 7_565 8_656 119.80(5) ?
Al21 Ru7 Al27 2 2 74.643(15) ?
Al11 Ru7 Al27 . 2 116.895(19) ?
Si18 Ru7 Al27 7_565 2 63.540(14) ?
Al30A Ru7 Al27 8_656 2 57.08(4) ?
Al21 Ru7 Al30B 2 8_656 75.60(15) ?
Al11 Ru7 Al30B . 8_656 79.40(15) ?
Si18 Ru7 Al30B 7_565 8_656 124.40(8) ?
Al30A Ru7 Al30B 8_656 8_656 10.77(8) ?
Al27 Ru7 Al30B 2 8_656 60.87(9) ?
Al21 Ru7 Al26 2 . 126.897(15) ?
Al11 Ru7 Al26 . . 63.063(18) ?
Si18 Ru7 Al26 7_565 . 90.562(14) ?
Al30A Ru7 Al26 8_656 . 148.47(7) ?
Al27 Ru7 Al26 2 . 148.316(15) ?
Al30B Ru7 Al26 8_656 . 140.15(13) ?
Al21 Ru7 Al28 2 3_546 64.563(16) ?
Al11 Ru7 Al28 . 3_546 95.882(19) ?
Si18 Ru7 Al28 7_565 3_546 116.253(15) ?
Al30A Ru7 Al28 8_656 3_546 102.54(4) ?
Al27 Ru7 Al28 2 3_546 139.202(16) ?
Al30B Ru7 Al28 8_656 3_546 106.22(9) ?
Al26 Ru7 Al28 . 3_546 67.242(15) ?
Al21 Ru7 Al24 2 . 147.730(15) ?
Al11 Ru7 Al24 . . 70.529(17) ?
Si18 Ru7 Al24 7_565 . 56.314(14) ?
Al30A Ru7 Al24 8_656 . 127.09(6) ?
Al27 Ru7 Al24 2 . 88.245(15) ?
Al30B Ru7 Al24 8_656 . 119.75(13) ?
Al26 Ru7 Al24 . . 61.180(14) ?
Al28 Ru7 Al24 3_546 . 127.289(15) ?
Al21 Ru7 Al28 2 7_565 66.535(15) ?
Al11 Ru7 Al28 . 7_565 131.540(19) ?
Si18 Ru7 Al28 7_565 7_565 59.617(14) ?
Al30A Ru7 Al28 8_656 7_565 131.67(9) ?
Al27 Ru7 Al28 2 7_565 107.887(16) ?
Al30B Ru7 Al28 8_656 7_565 142.13(15) ?
Al26 Ru7 Al28 . 7_565 69.242(15) ?
Al28 Ru7 Al28 3_546 7_565 56.639(19) ?
Al24 Ru7 Al28 . 7_565 94.190(14) ?
Al21 Ru7 Al22 2 . 127.209(14) ?
Al11 Ru7 Al22 . . 60.831(18) ?
Si18 Ru7 Al22 7_565 . 87.294(15) ?
Al30A Ru7 Al22 8_656 . 70.12(7) ?
Al27 Ru7 Al22 2 . 57.854(15) ?
Al30B Ru7 Al22 8_656 . 62.53(12) ?
Al26 Ru7 Al22 . . 105.892(14) ?
Al28 Ru7 Al22 3_546 . 154.796(16) ?
Al24 Ru7 Al22 . . 57.266(13) ?
Al28 Ru7 Al22 7_565 . 145.875(15) ?
Si10A Si8 Al13 . . 134.29(9) ?
Si10A Si8 Ru6 . . 112.83(3) ?
Al13 Si8 Ru6 . . 62.754(12) ?
Si10A Si8 Ru6 . 7_565 112.83(3) ?
Al13 Si8 Ru6 . 7_565 62.754(12) ?
Ru6 Si8 Ru6 . 7_565 124.23(2) ?
Si10A Si8 Al26 . 7_565 113.89(8) ?
Al13 Si8 Al26 . 7_565 104.28(2) ?
Ru6 Si8 Al26 . 7_565 120.73(2) ?
Ru6 Si8 Al26 7_565 7_565 63.940(13) ?
Si10A Si8 Al26 . . 113.90(8) ?
Al13 Si8 Al26 . . 104.28(2) ?
Ru6 Si8 Al26 . . 63.940(13) ?
Ru6 Si8 Al26 7_565 . 120.73(2) ?
Al26 Si8 Al26 7_565 . 65.04(2) ?
Si10A Si8 Al23 . 7_565 63.42(7) ?
Al13 Si8 Al23 . 7_565 78.61(2) ?
Ru6 Si8 Al23 . 7_565 117.74(2) ?
Ru6 Si8 Al23 7_565 7_565 60.654(13) ?
Al26 Si8 Al23 7_565 7_565 114.682(15) ?
Al26 Si8 Al23 . 7_565 177.11(3) ?
Si10A Si8 Al23 . . 63.42(7) ?
Al13 Si8 Al23 . . 78.61(2) ?
Ru6 Si8 Al23 . . 60.653(13) ?
Ru6 Si8 Al23 7_565 . 117.74(2) ?
Al26 Si8 Al23 7_565 . 177.11(3) ?
Al26 Si8 Al23 . . 114.681(15) ?
Al23 Si8 Al23 7_565 . 65.44(2) ?
Si10A Si8 Al11 . . 64.29(9) ?
Al13 Si8 Al11 . . 161.43(3) ?
Ru6 Si8 Al11 . . 113.799(13) ?
Ru6 Si8 Al11 7_565 . 113.799(13) ?
Al26 Si8 Al11 7_565 . 60.621(19) ?
Al26 Si8 Al11 . . 60.621(19) ?
Al23 Si8 Al11 7_565 . 116.60(2) ?
Al23 Si8 Al11 . . 116.60(2) ?
Si10A Si8 Al10B . . 4.9(2) ?
Al13 Si8 Al10B . . 129.4(3) ?
Ru6 Si8 Al10B . . 111.37(10) ?
Ru6 Si8 Al10B 7_565 . 111.37(10) ?
Al26 Si8 Al10B 7_565 . 117.8(2) ?
Al26 Si8 Al10B . . 117.8(2) ?
Al23 Si8 Al10B 7_565 . 59.6(2) ?
Al23 Si8 Al10B . . 59.6(2) ?
Al11 Si8 Al10B . . 69.2(3) ?
Si10A Si8 Al24 . 7_565 64.91(3) ?
Al13 Si8 Al24 . 7_565 118.294(14) ?
Ru6 Si8 Al24 . 7_565 177.69(3) ?
Ru6 Si8 Al24 7_565 7_565 57.293(10) ?
Al26 Si8 Al24 7_565 7_565 61.302(15) ?
Al26 Si8 Al24 . 7_565 117.14(2) ?
Al23 Si8 Al24 7_565 7_565 61.091(15) ?
Al23 Si8 Al24 . 7_565 117.26(2) ?
Al11 Si8 Al24 . 7_565 65.928(15) ?
Al10B Si8 Al24 . 7_565 66.34(10) ?
Si9B Si9A Al22 . 7_565 82.44(11) ?
Si9B Si9A Al22 . . 82.44(11) ?
Al22 Si9A Al22 7_565 . 76.04(3) ?
Si9B Si9A Al12 . . 78.41(14) ?
Al22 Si9A Al12 7_565 . 137.27(3) ?
Al22 Si9A Al12 . . 137.26(3) ?
Si9B Si9A Al25 . 2_565 80.16(5) ?
Al22 Si9A Al25 7_565 2_565 67.335(17) ?
Al22 Si9A Al25 . 2_565 141.05(4) ?
Al12 Si9A Al25 . 2_565 71.93(2) ?
Si9B Si9A Al25 . 8_656 80.16(5) ?
Al22 Si9A Al25 7_565 8_656 141.05(4) ?
Al22 Si9A Al25 . 8_656 67.334(17) ?
Al12 Si9A Al25 . 8_656 71.93(2) ?
Al25 Si9A Al25 2_565 8_656 141.54(4) ?
Si9B Si9A Al30B . 8_656 146.67(10) ?
Al22 Si9A Al30B 7_565 8_656 103.95(10) ?
Al22 Si9A Al30B . 8_656 67.98(7) ?
Al12 Si9A Al30B . 8_656 113.01(9) ?
Al25 Si9A Al30B 2_565 8_656 132.77(9) ?
Al25 Si9A Al30B 8_656 8_656 74.62(10) ?
Si9B Si9A Al30B . 2_565 146.67(10) ?
Al22 Si9A Al30B 7_565 2_565 67.98(7) ?
Al22 Si9A Al30B . 2_565 103.95(10) ?
Al12 Si9A Al30B . 2_565 113.01(9) ?
Al25 Si9A Al30B 2_565 2_565 74.62(10) ?
Al25 Si9A Al30B 8_656 2_565 132.77(9) ?
Al30B Si9A Al30B 8_656 2_565 60.00(18) ?
Si9A Si9B Al12 . . 79.39(14) ?
Si9A Si9B Al22 . 7_565 75.46(12) ?
Al12 Si9B Al22 . 7_565 134.37(7) ?
Si9A Si9B Al22 . . 75.46(12) ?
Al12 Si9B Al22 . . 134.37(7) ?
Al22 Si9B Al22 7_565 . 73.94(6) ?
Si9A Si9B Al25 . 2_565 77.95(7) ?
Al12 Si9B Al25 . 2_565 71.75(5) ?
Al22 Si9B Al25 7_565 2_565 66.16(3) ?
Al22 Si9B Al25 . 2_565 136.32(9) ?
Si9A Si9B Al25 . 8_656 77.95(7) ?
Al12 Si9B Al25 . 8_656 71.75(5) ?
Al22 Si9B Al25 7_565 8_656 136.32(9) ?
Al22 Si9B Al25 . 8_656 66.16(3) ?
Al25 Si9B Al25 2_565 8_656 139.17(10) ?
Si8 Si10A Ru5A . 7_565 113.04(8) ?
Si8 Si10A Ru5A . . 113.04(8) ?
Ru5A Si10A Ru5A 7_565 . 125.3(3) ?
Si8 Si10A Al31A . 6_656 163.35(15) ?
Ru5A Si10A Al31A 7_565 6_656 63.66(12) ?
Ru5A Si10A Al31A . 6_656 63.66(12) ?
Si8 Si10A Ru5B . . 111.39(12) ?
Ru5A Si10A Ru5B 7_565 . 127.3(3) ?
Ru5A Si10A Ru5B . . 2.00(11) ?
Al31A Si10A Ru5B 6_656 . 65.58(16) ?
Si8 Si10A Ru5B . 7_565 111.39(12) ?
Ru5A Si10A Ru5B 7_565 7_565 2.00(11) ?
Ru5A Si10A Ru5B . 7_565 127.3(3) ?
Al31A Si10A Ru5B 6_656 7_565 65.58(16) ?
Ru5B Si10A Ru5B . 7_565 129.3(3) ?
Si8 Si10A Al22 . 7_565 109.66(18) ?
Ru5A Si10A Al22 7_565 7_565 61.84(4) ?
Ru5A Si10A Al22 . 7_565 124.32(7) ?
Al31A Si10A Al22 6_656 7_565 83.66(8) ?
Ru5B Si10A Al22 . 7_565 124.72(10) ?
Ru5B Si10A Al22 7_565 7_565 61.04(8) ?
Si8 Si10A Al22 . . 109.66(18) ?
Ru5A Si10A Al22 7_565 . 124.32(7) ?
Ru5A Si10A Al22 . . 61.84(4) ?
Al31A Si10A Al22 6_656 . 83.66(8) ?
Ru5B Si10A Al22 . . 61.04(8) ?
Ru5B Si10A Al22 7_565 . 124.72(10) ?
Al22 Si10A Al22 7_565 . 71.31(5) ?
Si8 Si10A Al23 . 7_565 61.62(5) ?
Ru5A Si10A Al23 7_565 7_565 62.95(5) ?
Ru5A Si10A Al23 . 7_565 119.35(13) ?
Al31A Si10A Al23 6_656 7_565 104.74(17) ?
Ru5B Si10A Al23 . 7_565 119.82(14) ?
Ru5B Si10A Al23 7_565 7_565 62.35(9) ?
Al22 Si10A Al23 7_565 7_565 111.61(3) ?
Al22 Si10A Al23 . 7_565 171.2(2) ?
Si8 Si10A Al23 . . 61.62(5) ?
Ru5A Si10A Al23 7_565 . 119.35(13) ?
Ru5A Si10A Al23 . . 62.95(5) ?
Al31A Si10A Al23 6_656 . 104.74(17) ?
Ru5B Si10A Al23 . . 62.35(9) ?
Ru5B Si10A Al23 7_565 . 119.82(14) ?
Al22 Si10A Al23 7_565 . 171.2(2) ?
Al22 Si10A Al23 . . 111.61(3) ?
Al23 Si10A Al23 7_565 . 64.26(3) ?
Si8 Si10A Al11 . . 62.60(13) ?
Ru5A Si10A Al11 7_565 . 113.16(11) ?
Ru5A Si10A Al11 . . 113.16(11) ?
Al31A Si10A Al11 6_656 . 134.05(5) ?
Ru5B Si10A Al11 . . 111.49(14) ?
Ru5B Si10A Al11 7_565 . 111.49(14) ?
Al22 Si10A Al11 7_565 . 59.88(9) ?
Al22 Si10A Al11 . . 59.88(9) ?
Al23 Si10A Al11 7_565 . 113.80(16) ?
Al23 Si10A Al11 . . 113.80(16) ?
Al31A Al10B Ru5A 6_656 7_565 71.4(5) ?
Al31A Al10B Ru5A 6_656 . 71.4(5) ?
Ru5A Al10B Ru5A 7_565 . 141.5(11) ?
Al31A Al10B Ru5B 6_656 . 73.0(5) ?
Ru5A Al10B Ru5B 7_565 . 143.2(11) ?
Ru5A Al10B Ru5B . . 1.72(12) ?
Al31A Al10B Ru5B 6_656 7_565 73.0(5) ?
Ru5A Al10B Ru5B 7_565 7_565 1.72(12) ?
Ru5A Al10B Ru5B . 7_565 143.2(11) ?
Ru5B Al10B Ru5B . 7_565 144.9(11) ?
Al31A Al10B Al31B 6_656 4 16.12(19) ?
Ru5A Al10B Al31B 7_565 4 58.7(4) ?
Ru5A Al10B Al31B . 4 86.1(7) ?
Ru5B Al10B Al31B . 4 87.6(6) ?
Ru5B Al10B Al31B 7_565 4 60.2(4) ?
Al31A Al10B Al31B 6_656 6_656 16.12(19) ?
Ru5A Al10B Al31B 7_565 6_656 86.1(7) ?
Ru5A Al10B Al31B . 6_656 58.7(4) ?
Ru5B Al10B Al31B . 6_656 60.2(4) ?
Ru5B Al10B Al31B 7_565 6_656 87.6(6) ?
Al31B Al10B Al31B 4 6_656 27.7(4) ?
Al31A Al10B Al23 6_656 7_565 115.5(7) ?
Ru5A Al10B Al23 7_565 7_565 64.74(13) ?
Ru5A Al10B Al23 . 7_565 125.3(4) ?
Ru5B Al10B Al23 . 7_565 125.3(4) ?
Ru5B Al10B Al23 7_565 7_565 64.05(14) ?
Al31B Al10B Al23 4 7_565 112.9(6) ?
Al31B Al10B Al23 6_656 7_565 130.1(8) ?
Al31A Al10B Al23 6_656 . 115.5(7) ?
Ru5A Al10B Al23 7_565 . 125.3(4) ?
Ru5A Al10B Al23 . . 64.74(13) ?
Ru5B Al10B Al23 . . 64.05(14) ?
Ru5B Al10B Al23 7_565 . 125.3(4) ?
Al31B Al10B Al23 4 . 130.1(8) ?
Al31B Al10B Al23 6_656 . 112.9(6) ?
Al23 Al10B Al23 7_565 . 64.31(19) ?
Al31A Al10B Al22 6_656 7_565 88.0(3) ?
Ru5A Al10B Al22 7_565 7_565 61.92(12) ?
Ru5A Al10B Al22 . 7_565 126.1(3) ?
Ru5B Al10B Al22 . 7_565 126.1(3) ?
Ru5B Al10B Al22 7_565 7_565 61.19(13) ?
Al31B Al10B Al22 4 7_565 73.5(3) ?
Al31B Al10B Al22 6_656 7_565 89.1(3) ?
Al23 Al10B Al22 7_565 7_565 108.6(3) ?
Al23 Al10B Al22 . 7_565 156.4(10) ?
Al31A Al10B Al22 6_656 . 88.0(3) ?
Ru5A Al10B Al22 7_565 . 126.1(3) ?
Ru5A Al10B Al22 . . 61.92(12) ?
Ru5B Al10B Al22 . . 61.19(13) ?
Ru5B Al10B Al22 7_565 . 126.1(3) ?
Al31B Al10B Al22 4 . 89.1(3) ?
Al31B Al10B Al22 6_656 . 73.5(3) ?
Al23 Al10B Al22 7_565 . 156.4(10) ?
Al23 Al10B Al22 . . 108.6(3) ?
Al22 Al10B Al22 7_565 . 68.3(3) ?
Ru7 Al11 Ru7 . 7_565 134.87(3) ?
Ru7 Al11 Al26 . 7_565 119.96(3) ?
Ru7 Al11 Al26 7_565 7_565 62.525(13) ?
Ru7 Al11 Al26 . . 62.525(14) ?
Ru7 Al11 Al26 7_565 . 119.96(3) ?
Al26 Al11 Al26 7_565 . 62.69(2) ?
Ru7 Al11 Al22 . 7_565 130.54(3) ?
Ru7 Al11 Al22 7_565 7_565 66.435(13) ?
Al26 Al11 Al22 7_565 7_565 109.406(16) ?
Al26 Al11 Al22 . 7_565 157.46(3) ?
Ru7 Al11 Al22 . . 66.435(13) ?
Ru7 Al11 Al22 7_565 . 130.54(3) ?
Al26 Al11 Al22 7_565 . 157.46(3) ?
Al26 Al11 Al22 . . 109.406(16) ?
Al22 Al11 Al22 7_565 . 69.28(3) ?
Ru7 Al11 Al14 . . 67.460(14) ?
Ru7 Al11 Al14 7_565 . 67.460(14) ?
Al26 Al11 Al14 7_565 . 95.15(2) ?
Al26 Al11 Al14 . . 95.15(2) ?
Al22 Al11 Al14 7_565 . 106.85(2) ?
Al22 Al11 Al14 . . 106.85(2) ?
Ru7 Al11 Si8 . . 108.159(15) ?
Ru7 Al11 Si8 7_565 . 108.160(15) ?
Al26 Al11 Si8 7_565 . 57.477(18) ?
Al26 Al11 Si8 . . 57.478(18) ?
Al22 Al11 Si8 7_565 . 100.13(2) ?
Al22 Al11 Si8 . . 100.13(2) ?
Al14 Al11 Si8 . . 147.02(3) ?
Ru7 Al11 Si10A . . 111.479(16) ?
Ru7 Al11 Si10A 7_565 . 111.479(16) ?
Al26 Al11 Si10A 7_565 . 102.01(5) ?
Al26 Al11 Si10A . . 102.01(5) ?
Al22 Al11 Si10A 7_565 . 57.51(4) ?
Al22 Al11 Si10A . . 57.51(4) ?
Al14 Al11 Si10A . . 159.87(6) ?
Si8 Al11 Si10A . . 53.11(5) ?
Ru1 Al12 Si9B 6_657 . 105.42(6) ?
Ru1 Al12 Si9A 6_657 . 127.62(3) ?
Si9B Al12 Si9A . . 22.19(6) ?
Ru1 Al12 Ru2 6_657 . 117.87(3) ?
Si9B Al12 Ru2 . . 136.71(7) ?
Si9A Al12 Ru2 . . 114.52(3) ?
Ru1 Al12 Si16 6_657 2_565 105.283(19) ?
Si9B Al12 Si16 . 2_565 111.35(3) ?
Si9A Al12 Si16 . 2_565 101.29(2) ?
Ru2 Al12 Si16 . 2_565 58.581(15) ?
Ru1 Al12 Si16 6_657 8_656 105.283(19) ?
Si9B Al12 Si16 . 8_656 111.35(3) ?
Si9A Al12 Si16 . 8_656 101.29(2) ?
Ru2 Al12 Si16 . 8_656 58.581(15) ?
Si16 Al12 Si16 2_565 8_656 117.10(3) ?
Ru1 Al12 Si17 6_657 5_666 56.847(15) ?
Si9B Al12 Si17 . 5_666 96.74(4) ?
Si9A Al12 Si17 . 5_666 108.10(2) ?
Ru2 Al12 Si17 . 5_666 106.339(18) ?
Si16 Al12 Si17 2_565 5_666 56.184(13) ?
Si16 Al12 Si17 8_656 5_666 150.58(3) ?
Ru1 Al12 Si17 6_657 3_646 56.847(15) ?
Si9B Al12 Si17 . 3_646 96.74(4) ?
Si9A Al12 Si17 . 3_646 108.10(2) ?
Ru2 Al12 Si17 . 3_646 106.339(18) ?
Si16 Al12 Si17 2_565 3_646 150.58(3) ?
Si16 Al12 Si17 8_656 3_646 56.184(13) ?
Si17 Al12 Si17 5_666 3_646 113.59(3) ?
Ru1 Al12 Al14 6_657 6_657 60.71(2) ?
Si9B Al12 Al14 . 6_657 166.13(7) ?
Si9A Al12 Al14 . 6_657 171.68(4) ?
Ru2 Al12 Al14 . 6_657 57.157(19) ?
Si16 Al12 Al14 2_565 6_657 74.706(18) ?
Si16 Al12 Al14 8_656 6_657 74.706(18) ?
Si17 Al12 Al14 5_666 6_657 75.984(18) ?
Si17 Al12 Al14 3_646 6_657 75.984(18) ?
Ru4B Al13 Ru4A . . 6.2(4) ?
Ru4B Al13 Si8 . . 164.9(5) ?
Ru4A Al13 Si8 . . 158.75(8) ?
Ru4B Al13 Si19 . 7_565 109.2(4) ?
Ru4A Al13 Si19 . 7_565 114.51(6) ?
Si8 Al13 Si19 . 7_565 84.06(2) ?
Ru4B Al13 Si19 . . 109.2(4) ?
Ru4A Al13 Si19 . . 114.51(6) ?
Si8 Al13 Si19 . . 84.06(2) ?
Si19 Al13 Si19 7_565 . 55.57(2) ?
Ru4B Al13 Ru6 . 7_565 121.61(3) ?
Ru4A Al13 Ru6 . 7_565 121.078(15) ?
Si8 Al13 Ru6 . 7_565 58.794(12) ?
Si19 Al13 Ru6 7_565 7_565 57.940(13) ?
Si19 Al13 Ru6 . 7_565 105.19(2) ?
Ru4B Al13 Ru6 . . 121.61(3) ?
Ru4A Al13 Ru6 . . 121.078(15) ?
Si8 Al13 Ru6 . . 58.794(12) ?
Si19 Al13 Ru6 7_565 . 105.19(2) ?
Si19 Al13 Ru6 . . 57.941(13) ?
Ru6 Al13 Ru6 7_565 . 116.50(2) ?
Ru4B Al13 Al27 . . 60.94(17) ?
Ru4A Al13 Al27 . . 59.05(2) ?
Si8 Al13 Al27 . . 113.14(2) ?
Si19 Al13 Al27 7_565 . 141.60(3) ?
Si19 Al13 Al27 . . 90.892(17) ?
Ru6 Al13 Al27 7_565 . 160.34(3) ?
Ru6 Al13 Al27 . . 62.650(11) ?
Ru4B Al13 Al27 . 7_565 60.94(17) ?
Ru4A Al13 Al27 . 7_565 59.05(2) ?
Si8 Al13 Al27 . 7_565 113.14(2) ?
Si19 Al13 Al27 7_565 7_565 90.892(16) ?
Si19 Al13 Al27 . 7_565 141.60(3) ?
Ru6 Al13 Al27 7_565 7_565 62.650(11) ?
Ru6 Al13 Al27 . 7_565 160.34(3) ?
Al27 Al13 Al27 . 7_565 110.94(3) ?
Ru4B Al13 Al31A . . 55.7(5) ?
Ru4A Al13 Al31A . . 61.84(7) ?
Si8 Al13 Al31A . . 139.41(4) ?
Si19 Al13 Al31A 7_565 . 60.45(3) ?
Si19 Al13 Al31A . . 60.45(3) ?
Ru6 Al13 Al31A 7_565 . 109.49(2) ?
Ru6 Al13 Al31A . . 109.49(2) ?
Al27 Al13 Al31A . . 88.14(2) ?
Al27 Al13 Al31A 7_565 . 88.14(2) ?
Ru4B Al13 Al31B . . 47.2(5) ?
Ru4A Al13 Al31B . . 53.11(14) ?
Si8 Al13 Al31B . . 146.96(12) ?
Si19 Al13 Al31B 7_565 . 75.54(16) ?
Si19 Al13 Al31B . . 62.99(11) ?
Ru6 Al13 Al31B 7_565 . 125.08(16) ?
Ru6 Al13 Al31B . . 101.66(13) ?
Al27 Al13 Al31B . . 72.19(16) ?
Al27 Al13 Al31B 7_565 . 93.16(12) ?
Al31A Al13 Al31B . . 15.97(15) ?
Ru4B Al13 Al31B . 7_565 47.2(5) ?
Ru4A Al13 Al31B . 7_565 53.11(14) ?
Si8 Al13 Al31B . 7_565 146.96(12) ?
Si19 Al13 Al31B 7_565 7_565 62.99(11) ?
Si19 Al13 Al31B . 7_565 75.53(16) ?
Ru6 Al13 Al31B 7_565 7_565 101.66(13) ?
Ru6 Al13 Al31B . 7_565 125.08(16) ?
Al27 Al13 Al31B . 7_565 93.16(12) ?
Al27 Al13 Al31B 7_565 7_565 72.19(16) ?
Al31A Al13 Al31B . 7_565 15.97(15) ?
Al31B Al13 Al31B . 7_565 25.3(3) ?
Al30B Al14 Al30B 2_565 8_656 59.9(3) ?
Al30B Al14 Ru2 2_565 6_557 141.14(16) ?
Al30B Al14 Ru2 8_656 6_557 141.14(16) ?
Al30B Al14 Al11 2_565 . 75.89(12) ?
Al30B Al14 Al11 8_656 . 75.89(12) ?
Ru2 Al14 Al11 6_557 . 132.37(3) ?
Al30B Al14 Al28 2_565 3_546 162.41(16) ?
Al30B Al14 Al28 8_656 3_546 107.05(13) ?
Ru2 Al14 Al28 6_557 3_546 56.454(17) ?
Al11 Al14 Al28 . 3_546 89.86(2) ?
Al30B Al14 Al28 2_565 5_566 107.05(13) ?
Al30B Al14 Al28 8_656 5_566 162.41(16) ?
Ru2 Al14 Al28 6_557 5_566 56.454(17) ?
Al11 Al14 Al28 . 5_566 89.86(2) ?
Al28 Al14 Al28 3_546 5_566 82.78(3) ?
Al30B Al14 Al30A 2_565 2_565 10.48(9) ?
Al30B Al14 Al30A 8_656 2_565 69.2(2) ?
Ru2 Al14 Al30A 6_557 2_565 130.97(8) ?
Al11 Al14 Al30A . 2_565 82.35(6) ?
Al28 Al14 Al30A 3_546 2_565 171.95(7) ?
Al28 Al14 Al30A 5_566 2_565 99.12(7) ?
Al30B Al14 Al30A 2_565 8_656 69.2(2) ?
Al30B Al14 Al30A 8_656 8_656 10.48(9) ?
Ru2 Al14 Al30A 6_557 8_656 130.97(8) ?
Al11 Al14 Al30A . 8_656 82.35(6) ?
Al28 Al14 Al30A 3_546 8_656 99.12(7) ?
Al28 Al14 Al30A 5_566 8_656 171.95(7) ?
Al30A Al14 Al30A 2_565 8_656 77.95(15) ?
Al30B Al14 Ru1 2_565 . 55.27(7) ?
Al30B Al14 Ru1 8_656 . 55.27(7) ?
Ru2 Al14 Ru1 6_557 . 105.08(2) ?
Al11 Al14 Ru1 . . 122.55(3) ?
Al28 Al14 Ru1 3_546 . 129.33(2) ?
Al28 Al14 Ru1 5_566 . 129.33(2) ?
Al30A Al14 Ru1 2_565 . 54.97(2) ?
Al30A Al14 Ru1 8_656 . 54.97(2) ?
Al30B Al14 Ru7 2_565 7_565 57.95(8) ?
Al30B Al14 Ru7 8_656 7_565 104.88(16) ?
Ru2 Al14 Ru7 6_557 7_565 113.742(17) ?
Al11 Al14 Ru7 . 7_565 52.088(11) ?
Al28 Al14 Ru7 3_546 7_565 120.55(3) ?
Al28 Al14 Ru7 5_566 7_565 57.677(13) ?
Al30A Al14 Ru7 2_565 7_565 55.52(2) ?
Al30A Al14 Ru7 8_656 7_565 115.22(9) ?
Ru1 Al14 Ru7 . 7_565 110.100(17) ?
Al30B Al14 Ru7 2_565 . 104.88(16) ?
Al30B Al14 Ru7 8_656 . 57.95(8) ?
Ru2 Al14 Ru7 6_557 . 113.743(17) ?
Al11 Al14 Ru7 . . 52.087(11) ?
Al28 Al14 Ru7 3_546 . 57.677(13) ?
Al28 Al14 Ru7 5_566 . 120.55(3) ?
Al30A Al14 Ru7 2_565 . 115.22(9) ?
Al30A Al14 Ru7 8_656 . 55.52(2) ?
Ru1 Al14 Ru7 . . 110.100(17) ?
Ru7 Al14 Ru7 7_565 . 104.15(2) ?
Ru3 Al15 Ru4A . . 161.17(5) ?
Ru3 Al15 Si18 . 8_655 133.53(3) ?
Ru4A Al15 Si18 . 8_655 60.00(3) ?
Ru3 Al15 Si18 . 2_564 133.53(3) ?
Ru4A Al15 Si18 . 2_564 60.00(3) ?
Si18 Al15 Si18 8_655 2_564 66.95(3) ?
Ru3 Al15 Ru4B . . 159.3(2) ?
Ru4A Al15 Ru4B . . 1.90(19) ?
Si18 Al15 Ru4B 8_655 . 61.48(16) ?
Si18 Al15 Ru4B 2_564 . 61.48(16) ?
Ru3 Al15 Al27 . 7_565 114.21(2) ?
Ru4A Al15 Al27 . 7_565 57.01(2) ?
Si18 Al15 Al27 8_655 7_565 111.82(3) ?
Si18 Al15 Al27 2_564 7_565 61.257(17) ?
Ru4B Al15 Al27 . 7_565 56.29(8) ?
Ru3 Al15 Al27 . . 114.21(2) ?
Ru4A Al15 Al27 . . 57.01(2) ?
Si18 Al15 Al27 8_655 . 61.258(17) ?
Si18 Al15 Al27 2_564 . 111.82(3) ?
Ru4B Al15 Al27 . . 56.29(8) ?
Al27 Al15 Al27 7_565 . 101.23(3) ?
Ru3 Al15 Al21 . . 57.760(15) ?
Ru4A Al15 Al21 . . 122.019(17) ?
Si18 Al15 Al21 8_655 . 82.302(16) ?
Si18 Al15 Al21 2_564 . 142.66(3) ?
Ru4B Al15 Al21 . . 121.78(3) ?
Al27 Al15 Al21 7_565 . 155.18(4) ?
Al27 Al15 Al21 . . 66.782(15) ?
Ru3 Al15 Al21 . 7_565 57.759(15) ?
Ru4A Al15 Al21 . 7_565 122.019(17) ?
Si18 Al15 Al21 8_655 7_565 142.66(3) ?
Si18 Al15 Al21 2_564 7_565 82.302(16) ?
Ru4B Al15 Al21 . 7_565 121.78(3) ?
Al27 Al15 Al21 7_565 7_565 66.782(15) ?
Al27 Al15 Al21 . 7_565 155.18(4) ?
Al21 Al15 Al21 . 7_565 114.74(3) ?
Ru3 Al15 Al13 . . 107.37(3) ?
Ru4A Al15 Al13 . . 53.79(3) ?
Si18 Al15 Al13 8_655 . 104.09(3) ?
Si18 Al15 Al13 2_564 . 104.09(3) ?
Ru4B Al15 Al13 . . 51.9(2) ?
Al27 Al15 Al13 7_565 . 54.228(18) ?
Al27 Al15 Al13 . . 54.228(18) ?
Al21 Al15 Al13 . . 103.53(2) ?
Al21 Al15 Al13 7_565 . 103.53(2) ?
Si17 Si16 Ru6 6_556 7_565 111.935(18) ?
Si17 Si16 Ru2 6_556 2_564 112.514(19) ?
Ru6 Si16 Ru2 7_565 2_564 124.595(17) ?
Si17 Si16 Al20 6_556 . 138.74(2) ?
Ru6 Si16 Al20 7_565 . 62.558(15) ?
Ru2 Si16 Al20 2_564 . 62.335(15) ?
Si17 Si16 Al12 6_556 2_564 62.396(19) ?
Ru6 Si16 Al12 7_565 2_564 119.15(2) ?
Ru2 Si16 Al12 2_564 2_564 59.702(15) ?
Al20 Si16 Al12 . 2_564 84.14(2) ?
Si17 Si16 Al26 6_556 7_565 111.74(2) ?
Ru6 Si16 Al26 7_565 7_565 64.944(14) ?
Ru2 Si16 Al26 2_564 7_565 123.088(19) ?
Al20 Si16 Al26 . 7_565 102.37(2) ?
Al12 Si16 Al26 2_564 7_565 173.49(2) ?
Si17 Si16 Al21 6_556 4_455 62.572(17) ?
Ru6 Si16 Al21 7_565 4_455 114.263(19) ?
Ru2 Si16 Al21 2_564 4_455 114.665(18) ?
Al20 Si16 Al21 . 4_455 158.69(2) ?
Al12 Si16 Al21 2_564 4_455 113.27(2) ?
Al26 Si16 Al21 7_565 4_455 60.348(17) ?
Si17 Si16 Al28 6_556 . 110.33(2) ?
Ru6 Si16 Al28 7_565 . 128.66(2) ?
Ru2 Si16 Al28 2_564 . 58.969(15) ?
Al20 Si16 Al28 . . 101.00(2) ?
Al12 Si16 Al28 2_564 . 105.54(2) ?
Al26 Si16 Al28 7_565 . 73.278(18) ?
Al21 Si16 Al28 4_455 . 63.524(17) ?
Si17 Si16 Al25 6_556 . 62.967(17) ?
Ru6 Si16 Al25 7_565 . 59.025(13) ?
Ru2 Si16 Al25 2_564 . 118.817(19) ?
Al20 Si16 Al25 . . 83.338(19) ?
Al12 Si16 Al25 2_564 . 68.317(19) ?
Al26 Si16 Al25 7_565 . 112.27(2) ?
Al21 Si16 Al25 4_455 . 113.86(2) ?
Al28 Si16 Al25 . . 172.26(2) ?
Ru1 Si17 Ru5B 2_564 7_565 122.40(13) ?
Ru1 Si17 Si16 2_564 6_656 111.692(19) ?
Ru5B Si17 Si16 7_565 6_656 113.65(11) ?
Ru1 Si17 Ru5A 2_564 7_565 125.02(6) ?
Ru5B Si17 Ru5A 7_565 7_565 2.76(11) ?
Si16 Si17 Ru5A 6_656 7_565 112.18(4) ?
Ru1 Si17 Al29A 2_564 . 62.27(8) ?
Ru5B Si17 Al29A 7_565 . 60.21(15) ?
Si16 Si17 Al29A 6_656 . 140.22(10) ?
Ru5A Si17 Al29A 7_565 . 62.89(9) ?
Ru1 Si17 Al23 2_564 7_565 125.87(2) ?
Ru5B Si17 Al23 7_565 7_565 66.12(10) ?
Si16 Si17 Al23 6_656 7_565 109.97(2) ?
Ru5A Si17 Al23 7_565 7_565 64.14(5) ?
Al29A Si17 Al23 . 7_565 102.62(5) ?
Ru1 Si17 Al12 2_564 5_666 59.105(16) ?
Ru5B Si17 Al12 7_565 5_666 118.91(10) ?
Si16 Si17 Al12 6_656 5_666 61.419(18) ?
Ru5A Si17 Al12 7_565 5_666 120.58(5) ?
Al29A Si17 Al12 . 5_666 86.41(5) ?
Al23 Si17 Al12 7_565 5_666 170.93(2) ?
Ru1 Si17 Al21 2_564 7_565 115.734(19) ?
Ru5B Si17 Al21 7_565 7_565 116.11(12) ?
Si16 Si17 Al21 6_656 7_565 61.723(16) ?
Ru5A Si17 Al21 7_565 7_565 113.40(6) ?
Al29A Si17 Al21 . 7_565 158.05(10) ?
Al23 Si17 Al21 7_565 7_565 59.590(16) ?
Al12 Si17 Al21 5_666 7_565 111.82(2) ?
Ru1 Si17 Al30A 2_564 . 60.19(7) ?
Ru5B Si17 Al30A 7_565 . 130.58(10) ?
Si16 Si17 Al30A 6_656 . 107.71(3) ?
Ru5A Si17 Al30A 7_565 . 130.32(5) ?
Al29A Si17 Al30A . . 102.02(13) ?
Al23 Si17 Al30A 7_565 . 75.34(7) ?
Al12 Si17 Al30A 5_666 . 103.87(6) ?
Al21 Si17 Al30A 7_565 . 62.80(5) ?
Ru1 Si17 Al29B 2_564 . 67.3(2) ?
Ru5B Si17 Al29B 7_565 . 55.8(2) ?
Si16 Si17 Al29B 6_656 . 134.5(2) ?
Ru5A Si17 Al29B 7_565 . 58.5(2) ?
Al29A Si17 Al29B . . 7.30(18) ?
Al23 Si17 Al29B 7_565 . 104.21(11) ?
Al12 Si17 Al29B 5_666 . 84.64(11) ?
Al21 Si17 Al29B 7_565 . 162.70(15) ?
Al30A Si17 Al29B . . 109.3(3) ?
Ru1 Si17 Al25 2_564 6_656 117.214(19) ?
Ru5B Si17 Al25 7_565 6_656 59.29(9) ?
Si16 Si17 Al25 6_656 6_656 63.594(17) ?
Ru5A Si17 Al25 7_565 6_656 59.47(3) ?
Al29A Si17 Al25 . 6_656 83.82(13) ?
Al23 Si17 Al25 7_565 6_656 111.48(2) ?
Al12 Si17 Al25 5_666 6_656 68.218(19) ?
Al21 Si17 Al25 7_565 6_656 113.69(2) ?
Al30A Si17 Al25 . 6_656 170.09(4) ?
Al29B Si17 Al25 . 6_656 76.6(3) ?
Al24 Si18 Ru4A 7_565 2_565 116.89(5) ?
Al24 Si18 Ru2 7_565 2_564 115.631(19) ?
Ru4A Si18 Ru2 2_565 2_564 111.39(3) ?
Al24 Si18 Ru7 7_565 7_565 65.391(15) ?
Ru4A Si18 Ru7 2_565 7_565 117.981(18) ?
Ru2 Si18 Ru7 2_564 7_565 122.264(17) ?
Al24 Si18 Al20 7_565 . 62.973(18) ?
Ru4A Si18 Al20 2_565 . 111.35(3) ?
Ru2 Si18 Al20 2_564 . 61.341(15) ?
Ru7 Si18 Al20 7_565 . 119.95(2) ?
Al24 Si18 Al29A 7_565 . 64.36(3) ?
Ru4A Si18 Al29A 2_565 . 60.69(9) ?
Ru2 Si18 Al29A 2_564 . 111.40(10) ?
Ru7 Si18 Al29A 7_565 . 117.65(6) ?
Al20 Si18 Al29A . . 61.85(11) ?
Al24 Si18 Al15 7_565 2_565 153.95(2) ?
Ru4A Si18 Al15 2_565 2_565 57.69(5) ?
Ru2 Si18 Al15 2_564 2_565 88.28(2) ?
Ru7 Si18 Al15 7_565 2_565 93.755(17) ?
Al20 Si18 Al15 . 2_565 142.75(2) ?
Al29A Si18 Al15 . 2_565 118.30(8) ?
Al24 Si18 Al28 7_565 . 103.52(2) ?
Ru4A Si18 Al28 2_565 . 136.96(5) ?
Ru2 Si18 Al28 2_564 . 58.339(14) ?
Ru7 Si18 Al28 7_565 . 65.395(15) ?
Al20 Si18 Al28 . . 99.38(2) ?
Al29A Si18 Al28 . . 160.49(10) ?
Al15 Si18 Al28 2_565 . 79.54(2) ?
Al24 Si18 Ru4B 7_565 2_565 112.7(3) ?
Ru4A Si18 Ru4B 2_565 2_565 4.2(3) ?
Ru2 Si18 Ru4B 2_564 2_565 113.67(18) ?
Ru7 Si18 Ru4B 7_565 2_565 117.73(11) ?
Al20 Si18 Ru4B . 2_565 109.0(2) ?
Al29A Si18 Ru4B . 2_565 56.7(3) ?
Al15 Si18 Ru4B 2_565 2_565 61.8(3) ?
Al28 Si18 Ru4B . 2_565 141.1(3) ?
Al24 Si18 Al29B 7_565 . 65.62(12) ?
Ru4A Si18 Al29B 2_565 . 56.4(2) ?
Ru2 Si18 Al29B 2_564 . 117.2(3) ?
Ru7 Si18 Al29B 7_565 . 114.16(19) ?
Al20 Si18 Al29B . . 68.5(3) ?
Al29A Si18 Al29B . . 6.68(19) ?
Al15 Si18 Al29B 2_565 . 114.0(2) ?
Al28 Si18 Al29B . . 166.2(2) ?
Ru4B Si18 Al29B 2_565 . 52.3(4) ?
Al24 Si18 Al27 7_565 8_666 91.53(2) ?
Ru4A Si18 Al27 2_565 8_666 57.299(16) ?
Ru2 Si18 Al27 2_564 8_666 151.80(2) ?
Ru7 Si18 Al27 7_565 8_666 60.707(14) ?
Al20 Si18 Al27 . 8_666 145.13(2) ?
Al29A Si18 Al27 . 8_666 86.36(11) ?
Al15 Si18 Al27 2_565 8_666 63.69(2) ?
Al28 Si18 Al27 . 8_666 110.06(2) ?
Ru4B Si18 Al27 2_565 8_666 57.10(11) ?
Al29B Si18 Al27 . 8_666 79.7(3) ?
Si19 Si19 Ru5A 7_565 6_556 114.07(6) ?
Si19 Si19 Ru3 7_565 6_556 61.220(10) ?
Ru5A Si19 Ru3 6_556 6_556 117.82(4) ?
Si19 Si19 Ru6 7_565 . 114.396(10) ?
Ru5A Si19 Ru6 6_556 . 120.02(5) ?
Ru3 Si19 Ru6 6_556 . 115.378(16) ?
Si19 Si19 Ru5B 7_565 6_556 116.81(12) ?
Ru5A Si19 Ru5B 6_556 6_556 2.78(10) ?
Ru3 Si19 Ru5B 6_556 6_556 118.33(8) ?
Ru6 Si19 Ru5B . 6_556 118.15(10) ?
Si19 Si19 Al13 7_565 . 62.212(12) ?
Ru5A Si19 Al13 6_556 . 116.28(4) ?
Ru3 Si19 Al13 6_556 . 112.756(19) ?
Ru6 Si19 Al13 . . 62.290(14) ?
Ru5B Si19 Al13 6_556 . 117.66(10) ?
Si19 Si19 Al31A 7_565 . 63.073(15) ?
Ru5A Si19 Al31A 6_556 . 62.54(5) ?
Ru3 Si19 Al31A 6_556 . 116.05(2) ?
Ru6 Si19 Al31A . . 114.28(3) ?
Ru5B Si19 Al31A 6_556 . 65.01(12) ?
Al13 Si19 Al31A . . 61.86(3) ?
Si19 Si19 Al25 7_565 7_565 149.448(13) ?
Ru5A Si19 Al25 6_556 7_565 60.67(5) ?
Ru3 Si19 Al25 6_556 7_565 149.29(2) ?
Ru6 Si19 Al25 . 7_565 59.526(14) ?
Ru5B Si19 Al25 6_556 7_565 58.67(10) ?
Al13 Si19 Al25 . 7_565 92.054(18) ?
Al31A Si19 Al25 . 7_565 91.10(2) ?
Si19 Si19 Al23 7_565 6_556 94.905(13) ?
Ru5A Si19 Al23 6_556 6_556 61.08(3) ?
Ru3 Si19 Al23 6_556 6_556 58.108(13) ?
Ru6 Si19 Al23 . 6_556 142.54(2) ?
Ru5B Si19 Al23 6_556 6_556 61.03(8) ?
Al13 Si19 Al23 . 6_556 154.71(2) ?
Al31A Si19 Al23 . 6_556 99.30(3) ?
Al25 Si19 Al23 7_565 6_556 105.80(2) ?
Si19 Si19 Al31B 7_565 . 78.60(16) ?
Ru5A Si19 Al31B 6_556 . 54.13(13) ?
Ru3 Si19 Al31B 6_556 . 131.36(16) ?
Ru6 Si19 Al31B . . 105.19(13) ?
Ru5B Si19 Al31B 6_556 . 56.15(17) ?
Al13 Si19 Al31B . . 63.90(11) ?
Al31A Si19 Al31B . . 16.07(16) ?
Al25 Si19 Al31B 7_565 . 75.04(16) ?
Al23 Si19 Al31B 6_556 . 103.02(11) ?
Ru1 Al20 Si16 2_564 . 162.93(2) ?
Ru1 Al20 Si18 2_564 . 111.67(2) ?
Si16 Al20 Si18 . . 80.894(18) ?
Ru1 Al20 Ru6 2_564 7_565 125.197(19) ?
Si16 Al20 Ru6 . 7_565 58.004(14) ?
Si18 Al20 Ru6 . 7_565 105.61(2) ?
Ru1 Al20 Ru2 2_564 2_564 116.882(18) ?
Si16 Al20 Ru2 . 2_564 58.669(14) ?
Si18 Al20 Ru2 . 2_564 58.968(14) ?
Ru6 Al20 Ru2 7_565 2_564 116.420(18) ?
Ru1 Al20 Al30A 2_564 . 59.97(3) ?
Si16 Al20 Al30A . . 112.80(3) ?
Si18 Al20 Al30A . . 156.41(9) ?
Ru6 Al20 Al30A 7_565 . 69.68(6) ?
Ru2 Al20 Al30A 2_564 . 144.39(9) ?
Ru1 Al20 Al20 2_564 7_575 58.538(11) ?
Si16 Al20 Al20 . 7_575 111.059(14) ?
Si18 Al20 Al20 . 7_575 92.718(15) ?
Ru6 Al20 Al20 7_565 7_575 155.712(11) ?
Ru2 Al20 Al20 2_564 7_575 59.918(10) ?
Al30A Al20 Al20 . 7_575 99.43(8) ?
Ru1 Al20 Al30B 2_564 . 58.73(7) ?
Si16 Al20 Al30B . . 110.92(8) ?
Si18 Al20 Al30B . . 165.71(13) ?
Ru6 Al20 Al30B 7_565 . 75.79(10) ?
Ru2 Al20 Al30B 2_564 . 133.67(16) ?
Al30A Al20 Al30B . . 11.01(8) ?
Al20 Al20 Al30B 7_575 . 90.41(13) ?
Ru1 Al20 Al29A 2_564 . 60.00(3) ?
Si16 Al20 Al29A . . 136.44(3) ?
Si18 Al20 Al29A . . 59.37(3) ?
Ru6 Al20 Al29A 7_565 . 113.50(3) ?
Ru2 Al20 Al29A 2_564 . 107.50(3) ?
Al30A Al20 Al29A . . 100.36(6) ?
Al20 Al20 Al29A 7_575 . 89.41(3) ?
Al30B Al20 Al29A . . 106.75(11) ?
Ru1 Al20 Al24 2_564 7_565 113.26(2) ?
Si16 Al20 Al24 . 7_565 83.043(19) ?
Si18 Al20 Al24 . 7_565 57.344(17) ?
Ru6 Al20 Al24 7_565 7_565 58.487(14) ?
Ru2 Al20 Al24 2_564 7_565 108.797(19) ?
Al30A Al20 Al24 . 7_565 103.75(9) ?
Al20 Al20 Al24 7_575 7_565 145.427(14) ?
Al30B Al20 Al24 . 7_565 114.60(16) ?
Al29A Al20 Al24 . 7_565 61.56(3) ?
Ru1 Al20 Al29B 2_564 . 61.22(13) ?
Si16 Al20 Al29B . . 135.26(13) ?
Si18 Al20 Al29B . . 58.55(11) ?
Ru6 Al20 Al29B 7_565 . 112.61(11) ?
Ru2 Al20 Al29B 2_564 . 107.37(10) ?
Al30A Al20 Al29B . . 100.96(12) ?
Al20 Al20 Al29B 7_575 . 90.42(11) ?
Al30B Al20 Al29B . . 107.52(16) ?
Al29A Al20 Al29B . . 1.27(13) ?
Al24 Al20 Al29B 7_565 . 60.35(12) ?
Ru7 Al21 Ru3 2_554 . 137.97(2) ?
Ru7 Al21 Al23 2_554 . 123.35(2) ?
Ru3 Al21 Al23 . . 60.742(15) ?
Ru7 Al21 Si16 2_554 4 113.707(19) ?
Ru3 Al21 Si16 . 4 103.294(18) ?
Al23 Al21 Si16 . 4 104.90(2) ?
Ru7 Al21 Al26 2_554 6_656 123.77(2) ?
Ru3 Al21 Al26 . 6_656 60.167(15) ?
Al23 Al21 Al26 . 6_656 111.01(2) ?
Si16 Al21 Al26 4 6_656 59.684(17) ?
Ru7 Al21 Si17 2_554 7_565 113.06(2) ?
Ru3 Al21 Si17 . 7_565 103.791(18) ?
Al23 Al21 Si17 . 7_565 59.380(16) ?
Si16 Al21 Si17 4 7_565 55.701(16) ?
Al26 Al21 Si17 6_656 7_565 105.59(2) ?
Ru7 Al21 Al30A 2_554 7_565 60.44(5) ?
Ru3 Al21 Al30A . 7_565 132.37(5) ?
Al23 Al21 Al30A . 7_565 73.48(6) ?
Si16 Al21 Al30A 4 7_565 100.28(3) ?
Al26 Al21 Al30A 6_656 7_565 159.92(3) ?
Si17 Al21 Al30A 7_565 7_565 58.84(3) ?
Ru7 Al21 Al28 2_554 4 62.275(15) ?
Ru3 Al21 Al28 . 4 129.35(2) ?
Al23 Al21 Al28 . 4 161.21(2) ?
Si16 Al21 Al28 4 4 59.224(16) ?
Al26 Al21 Al28 6_656 4 71.198(18) ?
Si17 Al21 Al28 7_565 4 101.86(2) ?
Al30A Al21 Al28 7_565 4 98.28(5) ?
Ru7 Al21 Al15 2_554 . 89.143(19) ?
Ru3 Al21 Al15 . . 50.129(15) ?
Al23 Al21 Al15 . . 72.82(2) ?
Si16 Al21 Al15 4 . 151.61(2) ?
Al26 Al21 Al15 6_656 . 94.05(2) ?
Si17 Al21 Al15 7_565 . 132.05(3) ?
Al30A Al21 Al15 7_565 . 105.85(3) ?
Al28 Al21 Al15 4 . 125.96(3) ?
Ru7 Al21 Al28 2_554 8_655 62.811(15) ?
Ru3 Al21 Al28 . 8_655 90.535(18) ?
Al23 Al21 Al28 . 8_655 143.52(2) ?
Si16 Al21 Al28 4 8_655 103.27(2) ?
Al26 Al21 Al28 6_656 8_655 65.378(17) ?
Si17 Al21 Al28 7_565 8_655 156.51(2) ?
Al30A Al21 Al28 7_565 8_655 123.23(5) ?
Al28 Al21 Al28 4 8_655 55.06(2) ?
Al15 Al21 Al28 . 8_655 71.34(2) ?
Si9A Al22 Si9B . . 22.09(6) ?
Si9A Al22 Ru5A . . 130.73(6) ?
Si9B Al22 Ru5A . . 108.84(7) ?
Si9A Al22 Si10A . . 103.32(3) ?
Si9B Al22 Si10A . . 93.38(8) ?
Ru5A Al22 Si10A . . 56.05(10) ?
Si9A Al22 Al32A . 2 111.57(3) ?
Si9B Al22 Al32A . 2 100.13(4) ?
Ru5A Al22 Al32A . 2 61.66(6) ?
Si10A Al22 Al32A . 2 117.32(9) ?
Si9A Al22 Ru5B . . 132.98(12) ?
Si9B Al22 Ru5B . . 110.98(13) ?
Ru5A Al22 Ru5B . . 3.10(10) ?
Si10A Al22 Ru5B . . 58.60(13) ?
Al32A Al22 Ru5B 2 . 59.40(10) ?
Si9A Al22 Al24 . . 158.31(3) ?
Si9B Al22 Al24 . . 157.71(5) ?
Ru5A Al22 Al24 . . 58.96(3) ?
Si10A Al22 Al24 . . 64.35(6) ?
Al32A Al22 Al24 2 . 90.11(2) ?
Ru5B Al22 Al24 . . 57.77(10) ?
Si9A Al22 Al27 . 2 101.59(2) ?
Si9B Al22 Al27 . 2 112.79(4) ?
Ru5A Al22 Al27 . 2 111.30(7) ?
Si10A Al22 Al27 . 2 153.82(6) ?
Al32A Al22 Al27 2 2 59.17(2) ?
Ru5B Al22 Al27 . 2 108.24(13) ?
Al24 Al22 Al27 . 2 89.47(2) ?
Si9A Al22 Al11 . . 90.74(3) ?
Si9B Al22 Al11 . . 103.79(4) ?
Ru5A Al22 Al11 . . 110.59(4) ?
Si10A Al22 Al11 . . 62.61(12) ?
Al32A Al22 Al11 2 . 156.05(3) ?
Ru5B Al22 Al11 . . 111.75(8) ?
Al24 Al22 Al11 . . 67.886(18) ?
Al27 Al22 Al11 2 . 109.29(2) ?
Si9A Al22 Al32B . 2 103.33(10) ?
Si9B Al22 Al32B . 2 87.15(11) ?
Ru5A Al22 Al32B . 2 53.28(10) ?
Si10A Al22 Al32B . 2 104.81(14) ?
Al32A Al22 Al32B 2 2 18.94(9) ?
Ru5B Al22 Al32B . 2 51.91(12) ?
Al24 Al22 Al32B . 2 97.29(10) ?
Al27 Al22 Al32B 2 2 76.92(10) ?
Al11 Al22 Al32B . 2 163.34(9) ?
Si9A Al22 Al10B . . 101.92(15) ?
Si9B Al22 Al10B . . 89.6(3) ?
Ru5A Al22 Al10B . . 51.4(3) ?
Si10A Al22 Al10B . . 7.7(4) ?
Al32A Al22 Al10B 2 . 111.6(4) ?
Ru5B Al22 Al10B . . 54.1(3) ?
Al24 Al22 Al10B . . 68.2(3) ?
Al27 Al22 Al10B 2 . 156.49(16) ?
Al11 Al22 Al10B . . 70.0(5) ?
Al32B Al22 Al10B 2 . 98.0(4) ?
Si17 Al23 Al21 7_565 . 61.029(17) ?
Si17 Al23 Ru3 7_565 . 103.499(18) ?
Al21 Al23 Ru3 . . 58.687(14) ?
Si17 Al23 Ru6 7_565 . 100.099(19) ?
Al21 Al23 Ru6 . . 109.94(2) ?
Ru3 Al23 Ru6 . . 141.414(19) ?
Si17 Al23 Si8 7_565 . 141.88(2) ?
Al21 Al23 Si8 . . 150.82(2) ?
Ru3 Al23 Si8 . . 112.858(19) ?
Ru6 Al23 Si8 . . 57.201(13) ?
Si17 Al23 Al10B 7_565 . 107.7(3) ?
Al21 Al23 Al10B . . 139.1(5) ?
Ru3 Al23 Al10B . . 90.5(4) ?
Ru6 Al23 Al10B . . 110.8(5) ?
Si8 Al23 Al10B . . 62.3(5) ?
Si17 Al23 Si10A 7_565 . 111.40(6) ?
Al21 Al23 Si10A . . 146.97(12) ?
Ru3 Al23 Si10A . . 96.25(9) ?
Ru6 Al23 Si10A . . 103.01(12) ?
Si8 Al23 Si10A . . 54.96(11) ?
Al10B Al23 Si10A . . 7.9(4) ?
Si17 Al23 Ru5A 7_565 . 56.81(5) ?
Al21 Al23 Ru5A . . 108.53(4) ?
Ru3 Al23 Ru5A . . 106.29(5) ?
Ru6 Al23 Ru5A . . 112.15(4) ?
Si8 Al23 Ru5A . . 100.65(4) ?
Al10B Al23 Ru5A . . 51.2(2) ?
Si10A Al23 Ru5A . . 54.60(8) ?
Si17 Al23 Ru5B 7_565 . 54.40(11) ?
Al21 Al23 Ru5B . . 107.46(8) ?
Ru3 Al23 Ru5B . . 108.24(11) ?
Ru6 Al23 Ru5B . . 110.30(10) ?
Si8 Al23 Ru5B . . 101.71(8) ?
Al10B Al23 Ru5B . . 53.8(2) ?
Si10A Al23 Ru5B . . 57.00(12) ?
Ru5A Al23 Ru5B . . 2.98(10) ?
Si17 Al23 Al24 7_565 . 80.338(18) ?
Al21 Al23 Al24 . . 137.05(2) ?
Ru3 Al23 Al24 . . 157.64(2) ?
Ru6 Al23 Al24 . . 56.553(13) ?
Si8 Al23 Al24 . . 61.690(16) ?
Al10B Al23 Al24 . . 67.6(4) ?
Si10A Al23 Al24 . . 62.38(8) ?
Ru5A Al23 Al24 . . 56.98(4) ?
Ru5B Al23 Al24 . . 55.77(9) ?
Si17 Al23 Si19 7_565 6_656 66.662(17) ?
Al21 Al23 Si19 . 6_656 72.882(17) ?
Ru3 Al23 Si19 . 6_656 54.261(13) ?
Ru6 Al23 Si19 . 6_656 163.70(2) ?
Si8 Al23 Si19 . 6_656 127.53(2) ?
Al10B Al23 Si19 . 6_656 67.0(5) ?
Si10A Al23 Si19 . 6_656 74.84(12) ?
Ru5A Al23 Si19 . 6_656 53.13(4) ?
Ru5B Al23 Si19 . 6_656 54.65(10) ?
Al24 Al23 Si19 . 6_656 109.956(19) ?
Si18 Al24 Ru6 7_565 . 108.644(19) ?
Si18 Al24 Ru5B 7_565 . 110.23(12) ?
Ru6 Al24 Ru5B . . 118.14(8) ?
Si18 Al24 Ru5A 7_565 . 112.93(6) ?
Ru6 Al24 Ru5A . . 117.76(3) ?
Ru5B Al24 Ru5A . . 3.11(10) ?
Si18 Al24 Al20 7_565 7_565 59.685(17) ?
Ru6 Al24 Al20 . 7_565 59.851(14) ?
Ru5B Al24 Al20 . 7_565 104.30(12) ?
Ru5A Al24 Al20 . 7_565 106.90(6) ?
Si18 Al24 Al22 7_565 . 92.44(2) ?
Ru6 Al24 Al22 . . 156.41(2) ?
Ru5B Al24 Al22 . . 60.94(9) ?
Ru5A Al24 Al22 . . 59.89(3) ?
Al20 Al24 Al22 7_565 . 143.42(2) ?
Si18 Al24 Al29A 7_565 7_565 59.24(4) ?
Ru6 Al24 Al29A . 7_565 112.61(10) ?
Ru5B Al24 Al29A . 7_565 56.43(16) ?
Ru5A Al24 Al29A . 7_565 59.53(11) ?
Al20 Al24 Al29A 7_565 7_565 59.19(11) ?
Al22 Al24 Al29A . 7_565 86.96(11) ?
Si18 Al24 Ru7 7_565 . 58.295(14) ?
Ru6 Al24 Ru7 . . 118.408(17) ?
Ru5B Al24 Ru7 . . 122.67(8) ?
Ru5A Al24 Ru7 . . 122.40(3) ?
Al20 Al24 Ru7 7_565 . 111.042(19) ?
Al22 Al24 Ru7 . . 63.710(14) ?
Al29A Al24 Ru7 7_565 . 107.81(4) ?
Si18 Al24 Al26 7_565 . 90.35(2) ?
Ru6 Al24 Al26 . . 61.627(14) ?
Ru5B Al24 Al26 . . 156.80(13) ?
Ru5A Al24 Al26 . . 153.69(7) ?
Al20 Al24 Al26 7_565 . 95.19(2) ?
Al22 Al24 Al26 . . 109.18(2) ?
Al29A Al24 Al26 7_565 . 146.73(8) ?
Ru7 Al24 Al26 . . 58.949(13) ?
Si18 Al24 Al23 7_565 . 145.37(2) ?
Ru6 Al24 Al23 . . 58.819(13) ?
Ru5B Al24 Al23 . . 61.68(8) ?
Ru5A Al24 Al23 . . 60.48(4) ?
Al20 Al24 Al23 7_565 . 88.534(19) ?
Al22 Al24 Al23 . . 108.79(2) ?
Al29A Al24 Al23 7_565 . 93.98(3) ?
Ru7 Al24 Al23 . . 155.98(2) ?
Al26 Al24 Al23 . . 107.13(2) ?
Si18 Al24 Si8 7_565 . 146.78(2) ?
Ru6 Al24 Si8 . . 56.304(14) ?
Ru5B Al24 Si8 . . 102.75(12) ?
Ru5A Al24 Si8 . . 99.93(6) ?
Al20 Al24 Si8 7_565 . 116.11(2) ?
Al22 Al24 Si8 . . 100.20(2) ?
Al29A Al24 Si8 7_565 . 151.16(3) ?
Ru7 Al24 Si8 . . 100.331(19) ?
Al26 Al24 Si8 . . 56.507(18) ?
Al23 Al24 Si8 . . 57.219(18) ?
Si9A Al25 Ru5B 2_564 4_455 128.55(13) ?
Si9A Al25 Si9B 2_564 2_564 21.90(6) ?
Ru5B Al25 Si9B 4_455 2_564 106.70(14) ?
Si9A Al25 Ru6 2_564 7_565 114.15(3) ?
Ru5B Al25 Ru6 4_455 7_565 115.92(12) ?
Si9B Al25 Ru6 2_564 7_565 135.61(6) ?
Si9A Al25 Ru5A 2_564 4_455 131.44(7) ?
Ru5B Al25 Ru5A 4_455 4_455 3.09(11) ?
Si9B Al25 Ru5A 2_564 4_455 109.56(8) ?
Ru6 Al25 Ru5A 7_565 4_455 113.37(6) ?
Si9A Al25 Al32A 2_564 7_565 110.33(3) ?
Ru5B Al25 Al32A 4_455 7_565 61.68(10) ?
Si9B Al25 Al32A 2_564 7_565 100.19(5) ?
Ru6 Al25 Al32A 7_565 7_565 110.16(3) ?
Ru5A Al25 Al32A 4_455 7_565 60.43(4) ?
Si9A Al25 Si19 2_564 7_565 164.51(3) ?
Ru5B Al25 Si19 4_455 7_565 58.62(11) ?
Si9B Al25 Si19 2_564 7_565 159.82(6) ?
Ru6 Al25 Si19 7_565 7_565 57.349(14) ?
Ru5A Al25 Si19 4_455 7_565 56.18(5) ?
Al32A Al25 Si19 7_565 7_565 85.14(2) ?
Si9A Al25 Al27 2_564 7_565 99.80(3) ?
Ru5B Al25 Al27 4_455 7_565 112.82(13) ?
Si9B Al25 Al27 2_564 7_565 111.92(5) ?
Ru6 Al25 Al27 7_565 7_565 62.571(15) ?
Ru5A Al25 Al27 4_455 7_565 110.28(5) ?
Al32A Al25 Al27 7_565 7_565 59.01(2) ?
Si19 Al25 Al27 7_565 7_565 87.59(2) ?
Si9A Al25 Si17 2_564 6_556 104.45(3) ?
Ru5B Al25 Si17 4_455 6_556 55.05(10) ?
Si9B Al25 Si17 2_564 6_556 93.09(5) ?
Ru6 Al25 Si17 7_565 6_556 100.998(18) ?
Ru5A Al25 Si17 4_455 6_556 56.63(4) ?
Al32A Al25 Si17 7_565 6_556 116.53(3) ?
Si19 Al25 Si17 7_565 6_556 67.345(17) ?
Al27 Al25 Si17 7_565 6_556 154.93(2) ?
Si9A Al25 Al32B 2_564 7_565 102.03(10) ?
Ru5B Al25 Al32B 4_455 7_565 52.82(12) ?
Si9B Al25 Al32B 2_564 7_565 87.00(11) ?
Ru6 Al25 Al32B 7_565 7_565 128.48(10) ?
Ru5A Al25 Al32B 4_455 7_565 52.63(10) ?
Al32A Al25 Al32B 7_565 7_565 18.95(9) ?
Si19 Al25 Al32B 7_565 7_565 92.89(10) ?
Al27 Al25 Al32B 7_565 7_565 76.56(10) ?
Si17 Al25 Al32B 6_556 7_565 104.12(10) ?
Si9A Al25 Si16 2_564 . 97.04(3) ?
Ru5B Al25 Si16 4_455 . 101.30(8) ?
Si9B Al25 Si16 2_564 . 105.52(5) ?
Ru6 Al25 Si16 7_565 . 55.609(13) ?
Ru5A Al25 Si16 4_455 . 101.37(3) ?
Al32A Al25 Si16 7_565 . 152.62(3) ?
Si19 Al25 Si16 7_565 . 67.479(16) ?
Al27 Al25 Si16 7_565 . 117.52(2) ?
Si17 Al25 Si16 6_556 . 53.440(15) ?
Al32B Al25 Si16 7_565 . 153.98(10) ?
Si9A Al25 Al22 2_564 8_665 55.52(2) ?
Ru5B Al25 Al22 4_455 8_665 110.56(8) ?
Si9B Al25 Al22 2_564 8_665 56.81(5) ?
Ru6 Al25 Al22 7_565 8_665 114.61(2) ?
Ru5A Al25 Al22 4_455 8_665 110.96(3) ?
Al32A Al25 Al22 7_565 8_665 58.16(2) ?
Si19 Al25 Al22 7_565 8_665 138.51(2) ?
Al27 Al25 Al22 7_565 8_665 58.274(17) ?
Si17 Al25 Al22 6_556 8_665 143.73(2) ?
Al32B Al25 Al22 7_565 8_665 58.96(10) ?
Si16 Al25 Al22 . 8_665 146.74(2) ?
Ru3 Al26 Si16 6_556 7_565 102.244(18) ?
Ru3 Al26 Al21 6_556 6_556 58.455(14) ?
Si16 Al26 Al21 7_565 6_556 59.966(17) ?
Ru3 Al26 Si8 6_556 . 95.784(19) ?
Si16 Al26 Si8 7_565 . 111.61(2) ?
Al21 Al26 Si8 6_556 . 146.06(2) ?
Ru3 Al26 Ru7 6_556 . 141.451(19) ?
Si16 Al26 Ru7 7_565 . 99.520(18) ?
Al21 Al26 Ru7 6_556 . 108.583(19) ?
Si8 Al26 Ru7 . . 105.23(2) ?
Ru3 Al26 Al11 6_556 . 113.311(19) ?
Si16 Al26 Al11 7_565 . 144.17(2) ?
Al21 Al26 Al11 6_556 . 145.26(2) ?
Si8 Al26 Al11 . . 61.90(2) ?
Ru7 Al26 Al11 . . 54.412(12) ?
Ru3 Al26 Ru6 6_556 . 105.140(16) ?
Si16 Al26 Ru6 7_565 . 55.329(13) ?
Al21 Al26 Ru6 6_556 . 106.047(19) ?
Si8 Al26 Ru6 . . 56.299(13) ?
Ru7 Al26 Ru6 . . 113.409(17) ?
Al11 Al26 Ru6 . . 108.61(2) ?
Ru3 Al26 Al24 6_556 . 155.88(2) ?
Si16 Al26 Al24 7_565 . 79.141(18) ?
Al21 Al26 Al24 6_556 . 135.83(2) ?
Si8 Al26 Al24 . . 62.192(16) ?
Ru7 Al26 Al24 . . 59.871(13) ?
Al11 Al26 Al24 . . 66.696(18) ?
Ru6 Al26 Al24 . . 55.497(13) ?
Ru3 Al26 Al26 6_556 7_565 56.970(11) ?
Si16 Al26 Al26 7_565 7_565 151.308(13) ?
Al21 Al26 Al26 6_556 7_565 112.414(15) ?
Si8 Al26 Al26 . 7_565 57.481(12) ?
Ru7 Al26 Al26 . 7_565 108.889(11) ?
Al11 Al26 Al26 . 7_565 58.656(12) ?
Ru6 Al26 Al26 . 7_565 107.552(10) ?
Al24 Al26 Al26 . 7_565 111.536(14) ?
Ru4A Al27 Al30A . 7_565 166.95(10) ?
Ru4A Al27 Ru4B . . 5.8(4) ?
Al30A Al27 Ru4B 7_565 . 172.7(5) ?
Ru4A Al27 Al32A . . 65.45(6) ?
Al30A Al27 Al32A 7_565 . 126.77(9) ?
Ru4B Al27 Al32A . . 60.3(4) ?
Ru4A Al27 Al13 . . 57.67(2) ?
Al30A Al27 Al13 7_565 . 122.47(7) ?
Ru4B Al27 Al13 . . 56.81(15) ?
Al32A Al27 Al13 . . 88.32(3) ?
Ru4A Al27 Al22 . 2_554 113.48(4) ?
Al30A Al27 Al22 7_565 2_554 74.19(9) ?
Ru4B Al27 Al22 . 2_554 110.7(3) ?
Al32A Al27 Al22 . 2_554 59.81(2) ?
Al13 Al27 Al22 . 2_554 144.86(3) ?
Ru4A Al27 Ru7 . 2_554 112.40(5) ?
Al30A Al27 Ru7 7_565 2_554 60.33(2) ?
Ru4B Al27 Ru7 . 2_554 116.2(3) ?
Al32A Al27 Ru7 . 2_554 113.89(2) ?
Al13 Al27 Ru7 . 2_554 150.38(3) ?
Al22 Al27 Ru7 2_554 2_554 64.048(15) ?
Ru4A Al27 Al25 . 7_565 115.47(7) ?
Al30A Al27 Al25 7_565 7_565 77.24(6) ?
Ru4B Al27 Al25 . 7_565 109.8(5) ?
Al32A Al27 Al25 . 7_565 59.34(2) ?
Al13 Al27 Al25 . 7_565 89.33(2) ?
Al22 Al27 Al25 2_554 7_565 62.742(18) ?
Ru7 Al27 Al25 2_554 7_565 118.42(2) ?
Ru4A Al27 Al30B . 7_565 172.03(8) ?
Al30A Al27 Al30B 7_565 7_565 10.21(7) ?
Ru4B Al27 Al30B . 7_565 174.26(18) ?
Al32A Al27 Al30B . 7_565 116.91(14) ?
Al13 Al27 Al30B . 7_565 128.85(10) ?
Al22 Al27 Al30B 2_554 7_565 64.32(14) ?
Ru7 Al27 Al30B 2_554 7_565 59.63(7) ?
Al25 Al27 Al30B 7_565 7_565 70.90(10) ?
Ru4A Al27 Ru6 . . 115.40(3) ?
Al30A Al27 Ru6 7_565 . 68.21(4) ?
Ru4B Al27 Ru6 . . 113.4(2) ?
Al32A Al27 Ru6 . . 105.41(2) ?
Al13 Al27 Ru6 . . 58.283(15) ?
Al22 Al27 Ru6 2_554 . 113.12(2) ?
Ru7 Al27 Ru6 2_554 . 127.19(2) ?
Al25 Al27 Ru6 7_565 . 56.403(14) ?
Al30B Al27 Ru6 7_565 . 71.86(8) ?
Ru4A Al27 Si18 . 8_655 56.67(4) ?
Al30A Al27 Si18 7_565 8_655 115.33(3) ?
Ru4B Al27 Si18 . 8_655 60.5(3) ?
Al32A Al27 Si18 . 8_655 88.48(2) ?
Al13 Al27 Si18 . 8_655 108.54(2) ?
Al22 Al27 Si18 2_554 8_655 86.554(19) ?
Ru7 Al27 Si18 2_554 8_655 55.752(13) ?
Al25 Al27 Si18 7_565 8_655 143.16(2) ?
Al30B Al27 Si18 7_565 8_655 115.37(7) ?
Ru6 Al27 Si18 . 8_655 159.70(2) ?
Ru4A Al27 Al15 . . 54.37(6) ?
Al30A Al27 Al15 7_565 . 112.87(9) ?
Ru4B Al27 Al15 . . 59.8(4) ?
Al32A Al27 Al15 . . 119.51(3) ?
Al13 Al27 Al15 . . 65.91(2) ?
Al22 Al27 Al15 2_554 . 140.86(3) ?
Ru7 Al27 Al15 2_554 . 85.55(2) ?
Al25 Al27 Al15 7_565 . 155.08(3) ?
Al30B Al27 Al15 7_565 . 121.91(13) ?
Ru6 Al27 Al15 . . 104.73(2) ?
Si18 Al27 Al15 8_655 . 55.05(2) ?
Ru2 Al28 Al28 2_564 5_566 165.46(3) ?
Ru2 Al28 Si16 2_564 . 57.410(14) ?
Al28 Al28 Si16 5_566 . 109.86(3) ?
Ru2 Al28 Si18 2_564 . 57.930(14) ?
Al28 Al28 Si18 5_566 . 114.58(3) ?
Si16 Al28 Si18 . . 75.902(18) ?
Ru2 Al28 Ru7 2_564 3_556 123.54(2) ?
Al28 Al28 Ru7 5_566 3_556 63.76(2) ?
Si16 Al28 Ru7 . 3_556 104.017(19) ?
Si18 Al28 Ru7 . 3_556 178.26(2) ?
Ru2 Al28 Al14 2_564 5_566 59.956(18) ?
Al28 Al28 Al14 5_566 5_566 127.43(3) ?
Si16 Al28 Al14 . 5_566 77.13(2) ?
Si18 Al28 Al14 . 5_566 117.52(2) ?
Ru7 Al28 Al14 3_556 5_566 64.053(17) ?
Ru2 Al28 Al21 2_564 4_455 107.85(2) ?
Al28 Al28 Al21 5_566 4_455 65.21(2) ?
Si16 Al28 Al21 . 4_455 57.251(16) ?
Si18 Al28 Al21 . 4_455 125.93(2) ?
Ru7 Al28 Al21 3_556 4_455 53.162(13) ?
Al14 Al28 Al21 5_566 4_455 79.051(19) ?
Ru2 Al28 Ru7 2_564 7_565 111.722(19) ?
Al28 Al28 Ru7 5_566 7_565 59.60(2) ?
Si16 Al28 Ru7 . 7_565 94.790(19) ?
Si18 Al28 Ru7 . 7_565 54.988(14) ?
Ru7 Al28 Ru7 3_556 7_565 123.361(19) ?
Al14 Al28 Ru7 5_566 7_565 170.62(2) ?
Al21 Al28 Ru7 4_455 7_565 100.73(2) ?
Ru2 Al28 Al21 2_564 8_666 125.63(2) ?
Al28 Al28 Al21 5_566 8_666 59.73(2) ?
Si16 Al28 Al21 . 8_666 145.22(2) ?
Si18 Al28 Al21 . 8_666 79.480(18) ?
Ru7 Al28 Al21 3_556 8_666 99.854(18) ?
Al14 Al28 Al21 5_566 8_666 136.84(3) ?
Al21 Al28 Al21 4_455 8_666 124.94(2) ?
Ru7 Al28 Al21 7_565 8_666 50.654(12) ?
Ru5B Al29A Ru4B 7_565 2_565 124.8(3) ?
Ru5B Al29A Si17 7_565 . 58.02(9) ?
Ru4B Al29A Si17 2_565 . 164.2(5) ?
Ru5B Al29A Al32A 7_565 8_666 63.08(13) ?
Ru4B Al29A Al32A 2_565 8_666 62.9(3) ?
Si17 Al29A Al32A . 8_666 113.93(14) ?
Ru5B Al29A Al29A 7_565 7_575 155.59(12) ?
Ru4B Al29A Al29A 2_565 7_575 59.50(11) ?
Si17 Al29A Al29A . 7_575 110.99(3) ?
Al32A Al29A Al29A 8_666 7_575 110.11(4) ?
Ru5B Al29A Ru1 7_565 2_564 114.81(10) ?
Ru4B Al29A Ru1 2_565 2_564 118.55(12) ?
Si17 Al29A Ru1 . 2_564 56.86(6) ?
Al32A Al29A Ru1 8_666 2_564 154.35(16) ?
Al29A Al29A Ru1 7_575 2_564 60.23(4) ?
Ru5B Al29A Si18 7_565 . 110.29(9) ?
Ru4B Al29A Si18 2_565 . 64.4(5) ?
Si17 Al29A Si18 . . 130.88(19) ?
Al32A Al29A Si18 8_666 . 94.94(7) ?
Al29A Al29A Si18 7_575 . 93.31(3) ?
Ru1 Al29A Si18 2_564 . 108.8(2) ?
Ru5B Al29A Ru4A 7_565 2_565 126.87(19) ?
Ru4B Al29A Ru4A 2_565 2_565 5.9(4) ?
Si17 Al29A Ru4A . 2_565 169.12(12) ?
Al32A Al29A Ru4A 8_666 2_565 66.40(11) ?
Al29A Al29A Ru4A 7_575 2_565 60.32(4) ?
Ru1 Al29A Ru4A 2_564 2_565 117.76(8) ?
Si18 Al29A Ru4A . 2_565 58.74(7) ?
Ru5B Al29A Al29B 7_565 7_575 150.30(15) ?
Ru4B Al29A Al29B 2_565 7_575 55.6(2) ?
Si17 Al29A Al29B . 7_575 113.27(16) ?
Al32A Al29A Al29B 8_666 7_575 102.94(18) ?
Al29A Al29A Al29B 7_575 7_575 7.53(19) ?
Ru1 Al29A Al29B 2_564 7_575 65.7(2) ?
Si18 Al29A Al29B . 7_575 96.40(12) ?
Ru4A Al29A Al29B 2_565 7_575 57.23(17) ?
Ru5B Al29A Al20 7_565 . 106.68(14) ?
Ru4B Al29A Al20 2_565 . 112.8(5) ?
Si17 Al29A Al20 . . 78.27(13) ?
Al32A Al29A Al20 8_666 . 148.12(6) ?
Al29A Al29A Al20 7_575 . 90.59(3) ?
Ru1 Al29A Al20 2_564 . 57.28(11) ?
Si18 Al29A Al20 . . 58.77(11) ?
Ru4A Al29A Al20 2_565 . 107.26(14) ?
Al29B Al29A Al20 7_575 . 98.07(17) ?
Ru5B Al29A Ru5A 7_565 7_565 0.72(11) ?
Ru4B Al29A Ru5A 2_565 7_565 124.7(3) ?
Si17 Al29A Ru5A . 7_565 58.34(4) ?
Al32A Al29A Ru5A 8_666 7_565 63.15(10) ?
Al29A Al29A Ru5A 7_575 7_565 156.31(8) ?
Ru1 Al29A Ru5A 2_564 7_565 115.09(6) ?
Si18 Al29A Ru5A . 7_565 109.57(5) ?
Ru4A Al29A Ru5A 2_565 7_565 126.69(16) ?
Al29B Al29A Ru5A 7_575 7_565 150.99(13) ?
Al20 Al29A Ru5A . 7_565 106.24(11) ?
Al32A Al29B Ru5B 8_666 7_565 69.7(3) ?
Al32A Al29B Ru4B 8_666 2_565 69.5(4) ?
Ru5B Al29B Ru4B 7_565 2_565 136.4(6) ?
Al32A Al29B Ru4A 8_666 2_565 72.7(3) ?
Ru5B Al29B Ru4A 7_565 2_565 137.2(5) ?
Ru4B Al29B Ru4A 2_565 2_565 5.9(4) ?
Al32A Al29B Al31C 8_666 8_666 21.2(4) ?
Ru5B Al29B Al31C 7_565 8_666 88.6(6) ?
Ru4B Al29B Al31C 2_565 8_666 55.2(6) ?
Ru4A Al29B Al31C 2_565 8_666 59.8(4) ?
Al32A Al29B Ru5A 8_666 7_565 69.4(3) ?
Ru5B Al29B Ru5A 7_565 7_565 0.67(12) ?
Ru4B Al29B Ru5A 2_565 7_565 135.9(5) ?
Ru4A Al29B Ru5A 2_565 7_565 136.6(5) ?
Al31C Al29B Ru5A 8_666 7_565 88.4(5) ?
Al32A Al29B Al29A 8_666 7_575 118.8(3) ?
Ru5B Al29B Al29A 7_565 7_575 160.4(3) ?
Ru4B Al29B Al29A 2_565 7_575 59.88(17) ?
Ru4A Al29B Al29A 2_565 7_575 60.44(13) ?
Al31C Al29B Al29A 8_666 7_575 97.8(4) ?
Ru5A Al29B Al29A 7_565 7_575 161.1(3) ?
Al32A Al29B Si17 8_666 . 121.8(3) ?
Ru5B Al29B Si17 7_565 . 57.81(15) ?
Ru4B Al29B Si17 2_565 . 165.4(4) ?
Ru4A Al29B Si17 2_565 . 164.7(5) ?
Al31C Al29B Si17 8_666 . 132.2(5) ?
Ru5A Al29B Si17 7_565 . 58.37(12) ?
Al29A Al29B Si17 7_575 . 105.5(3) ?
Al32A Al29B Al29B 8_666 7_575 111.79(14) ?
Ru5B Al29B Al29B 7_565 7_575 158.92(15) ?
Ru4B Al29B Al29B 2_565 7_575 56.5(2) ?
Ru4A Al29B Al29B 2_565 7_575 57.86(17) ?
Al31C Al29B Al29B 8_666 7_575 90.7(4) ?
Ru5A Al29B Al29B 7_565 7_575 159.53(12) ?
Al29A Al29B Al29B 7_575 7_575 7.53(19) ?
Si17 Al29B Al29B . 7_575 108.96(16) ?
Al32A Al29B Al32B 8_666 8_666 18.05(14) ?
Ru5B Al29B Al32B 7_565 8_666 55.3(3) ?
Ru4B Al29B Al32B 2_565 8_666 86.7(5) ?
Ru4A Al29B Al32B 2_565 8_666 90.3(4) ?
Al31C Al29B Al32B 8_666 8_666 33.4(4) ?
Ru5A Al29B Al32B 7_565 8_666 55.1(2) ?
Al29A Al29B Al32B 7_575 8_666 128.2(3) ?
Si17 Al29B Al32B . 8_666 103.9(3) ?
Al29B Al29B Al32B 7_575 8_666 120.67(17) ?
Al32A Al29B Si18 8_666 . 98.6(3) ?
Ru5B Al29B Si18 7_565 . 108.7(2) ?
Ru4B Al29B Si18 2_565 . 63.5(5) ?
Ru4A Al29B Si18 2_565 . 57.63(13) ?
Al31C Al29B Si18 8_666 . 102.0(4) ?
Ru5A Al29B Si18 7_565 . 108.11(18) ?
Al29A Al29B Si18 7_575 . 88.2(2) ?
Si17 Al29B Si18 . . 119.6(5) ?
Al29B Al29B Si18 7_575 . 92.09(12) ?
Al32B Al29B Si18 8_666 . 112.4(3) ?
Al32A Al29B Ru1 8_666 2_564 162.7(3) ?
Ru5B Al29B Ru1 7_565 2_564 110.0(3) ?
Ru4B Al29B Ru1 2_565 2_564 113.5(4) ?
Ru4A Al29B Ru1 2_565 2_564 112.0(3) ?
Al31C Al29B Ru1 8_666 2_564 146.8(4) ?
Ru5A Al29B Ru1 7_565 2_564 110.5(3) ?
Al29A Al29B Ru1 7_575 2_564 56.21(15) ?
Si17 Al29B Ru1 . 2_564 52.7(2) ?
Al29B Al29B Ru1 7_575 2_564 61.96(12) ?
Al32B Al29B Ru1 8_666 2_564 149.2(2) ?
Si18 Al29B Ru1 . 2_564 97.8(4) ?
Al30B Al30A Al27 . 7_565 106.2(4) ?
Al30B Al30A Ru1 . 2_564 80.6(4) ?
Al27 Al30A Ru1 7_565 2_564 168.32(11) ?
Al30B Al30A Al20 . . 87.8(4) ?
Al27 Al30A Al20 7_565 . 112.19(5) ?
Ru1 Al30A Al20 2_564 . 57.91(2) ?
Al30B Al30A Ru7 . 8_665 91.6(4) ?
Al27 Al30A Ru7 7_565 8_665 62.59(3) ?
Ru1 Al30A Ru7 2_564 8_665 127.54(4) ?
Al20 Al30A Ru7 . 8_665 174.32(4) ?
Al30B Al30A Si17 . . 135.5(5) ?
Al27 Al30A Si17 7_565 . 118.23(16) ?
Ru1 Al30A Si17 2_564 . 55.77(3) ?
Al20 Al30A Si17 . . 76.97(5) ?
Ru7 Al30A Si17 8_665 . 107.23(10) ?
Al30B Al30A Al21 . 7_565 143.3(4) ?
Al27 Al30A Al21 7_565 7_565 72.38(8) ?
Ru1 Al30A Al21 2_564 7_565 107.95(8) ?
Al20 Al30A Al21 . 7_565 127.46(14) ?
Ru7 Al30A Al21 8_665 7_565 54.39(5) ?
Si17 Al30A Al21 . 7_565 58.36(8) ?
Al30B Al30A Al14 . 2_564 73.0(4) ?
Al27 Al30A Al14 7_565 2_564 127.62(4) ?
Ru1 Al30A Al14 2_564 2_564 63.04(4) ?
Al20 Al30A Al14 . 2_564 120.03(7) ?
Ru7 Al30A Al14 8_665 2_564 65.06(3) ?
Si17 Al30A Al14 . 2_564 79.00(4) ?
Al21 Al30A Al14 7_565 2_564 79.39(4) ?
Al30B Al30A Ru6 . 7_565 114.5(4) ?
Al27 Al30A Ru6 7_565 7_565 59.08(4) ?
Ru1 Al30A Ru6 2_564 7_565 109.64(4) ?
Al20 Al30A Ru6 . 7_565 54.97(3) ?
Ru7 Al30A Ru6 8_665 7_565 120.50(8) ?
Si17 Al30A Ru6 . 7_565 90.49(10) ?
Al21 Al30A Ru6 7_565 7_565 96.54(12) ?
Al14 Al30A Ru6 2_564 7_565 169.37(11) ?
Al30A Al30B Ru1 . 2_564 88.0(5) ?
Al30A Al30B Al20 . . 81.1(4) ?
Ru1 Al30B Al20 2_564 . 57.90(7) ?
Al30A Al30B Al30B . 7_575 144.1(4) ?
Ru1 Al30B Al30B 2_564 7_575 58.35(17) ?
Al20 Al30B Al30B . 7_575 89.59(13) ?
Al30A Al30B Si9A . 2_564 151.0(5) ?
Ru1 Al30B Si9A 2_564 2_564 105.2(2) ?
Al20 Al30B Si9A . 2_564 84.30(13) ?
Al30B Al30B Si9A 7_575 2_564 60.00(9) ?
Al30A Al30B Al14 . 2_564 96.5(5) ?
Ru1 Al30B Al14 2_564 2_564 64.97(8) ?
Al20 Al30B Al14 . 2_564 122.86(13) ?
Al30B Al30B Al14 7_575 2_564 60.05(14) ?
Si9A Al30B Al14 2_564 2_564 112.4(2) ?
Al30A Al30B Ru7 . 8_665 77.7(4) ?
Ru1 Al30B Ru7 2_564 8_665 126.25(15) ?
Al20 Al30B Ru7 . 8_665 158.1(3) ?
Al30B Al30B Ru7 7_575 8_665 110.95(13) ?
Si9A Al30B Ru7 2_564 8_665 112.11(19) ?
Al14 Al30B Ru7 2_564 8_665 65.67(7) ?
Al30A Al30B Al27 . 7_565 63.6(4) ?
Ru1 Al30B Al27 2_564 7_565 150.0(3) ?
Al20 Al30B Al27 . 7_565 105.66(16) ?
Al30B Al30B Al27 7_575 7_565 151.45(14) ?
Si9A Al30B Al27 2_564 7_565 96.97(13) ?
Al14 Al30B Al27 2_564 7_565 124.23(15) ?
Ru7 Al30B Al27 8_665 7_565 59.49(8) ?
Al30A Al30B Al22 . 8_665 118.9(5) ?
Ru1 Al30B Al22 2_564 8_665 152.7(3) ?
Al20 Al30B Al22 . 8_665 126.71(16) ?
Al30B Al30B Al22 7_575 8_665 94.41(13) ?
Si9A Al30B Al22 2_564 8_665 53.74(12) ?
Al14 Al30B Al22 2_564 8_665 104.43(15) ?
Ru7 Al30B Al22 8_665 8_665 61.37(7) ?
Al27 Al30B Al22 7_565 8_665 57.09(7) ?
Al31B Al31A Al31B 7_565 . 104.6(8) ?
Al31B Al31A Al31C 7_565 . 111.1(6) ?
Al31B Al31A Al31C . . 7.5(6) ?
Al31B Al31A Al31C 7_565 7_565 7.5(6) ?
Al31B Al31A Al31C . 7_565 111.1(6) ?
Al31C Al31A Al31C . 7_565 117.4(8) ?
Al31B Al31A Al10B 7_565 6_556 113.3(4) ?
Al31B Al31A Al10B . 6_556 113.3(4) ?
Al31C Al31A Al10B . 6_556 112.4(4) ?
Al31C Al31A Al10B 7_565 6_556 112.4(4) ?
Al31B Al31A Ru4B 7_565 . 63.1(4) ?
Al31B Al31A Ru4B . . 63.1(4) ?
Al31C Al31A Ru4B . . 65.0(4) ?
Al31C Al31A Ru4B 7_565 . 65.0(4) ?
Al10B Al31A Ru4B 6_556 . 172.6(4) ?
Al31B Al31A Al32A 7_565 7_565 8.9(4) ?
Al31B Al31A Al32A . 7_565 112.1(4) ?
Al31C Al31A Al32A . 7_565 118.2(4) ?
Al31C Al31A Al32A 7_565 7_565 1.6(4) ?
Al10B Al31A Al32A 6_556 7_565 112.72(12) ?
Ru4B Al31A Al32A . 7_565 64.82(9) ?
Al31B Al31A Al32A 7_565 . 112.1(4) ?
Al31B Al31A Al32A . . 8.9(4) ?
Al31C Al31A Al32A . . 1.6(4) ?
Al31C Al31A Al32A 7_565 . 118.2(4) ?
Al10B Al31A Al32A 6_556 . 112.72(12) ?
Ru4B Al31A Al32A . . 64.82(9) ?
Al32A Al31A Al32A 7_565 . 119.08(6) ?
Al31B Al31A Si10A 7_565 6_556 111.3(4) ?
Al31B Al31A Si10A . 6_556 111.3(4) ?
Al31C Al31A Si10A . 6_556 110.9(4) ?
Al31C Al31A Si10A 7_565 6_556 110.9(4) ?
Al10B Al31A Si10A 6_556 6_556 3.7(3) ?
Ru4B Al31A Si10A . 6_556 168.9(3) ?
Al32A Al31A Si10A 7_565 6_556 111.36(4) ?
Al32A Al31A Si10A . 6_556 111.36(4) ?
Al31B Al31A Si19 7_565 7_565 97.6(4) ?
Al31B Al31A Si19 . 7_565 148.1(4) ?
Al31C Al31A Si19 . 7_565 140.9(4) ?
Al31C Al31A Si19 7_565 7_565 90.2(4) ?
Al10B Al31A Si19 6_556 7_565 77.3(3) ?
Ru4B Al31A Si19 . 7_565 109.3(2) ?
Al32A Al31A Si19 7_565 7_565 88.77(2) ?
Al32A Al31A Si19 . 7_565 139.39(4) ?
Si10A Al31A Si19 6_556 7_565 80.56(6) ?
Al31B Al31A Si19 7_565 . 148.1(4) ?
Al31B Al31A Si19 . . 97.6(4) ?
Al31C Al31A Si19 . . 90.2(4) ?
Al31C Al31A Si19 7_565 . 140.9(4) ?
Al10B Al31A Si19 6_556 . 77.3(3) ?
Ru4B Al31A Si19 . . 109.3(2) ?
Al32A Al31A Si19 7_565 . 139.39(4) ?
Al32A Al31A Si19 . . 88.77(2) ?
Si10A Al31A Si19 6_556 . 80.55(6) ?
Si19 Al31A Si19 7_565 . 53.85(3) ?
Al31B Al31A Ru5A 7_565 6_556 155.4(4) ?
Al31B Al31A Ru5A . 6_556 66.3(4) ?
Al31C Al31A Ru5A . 6_556 61.9(4) ?
Al31C Al31A Ru5A 7_565 6_556 161.0(4) ?
Al10B Al31A Ru5A 6_556 6_556 56.37(5) ?
Ru4B Al31A Ru5A . 6_556 123.97(4) ?
Al32A Al31A Ru5A 7_565 6_556 162.40(5) ?
Al32A Al31A Ru5A . 6_556 61.54(4) ?
Si10A Al31A Ru5A 6_556 6_556 56.78(4) ?
Si19 Al31A Ru5A 7_565 6_556 100.90(5) ?
Si19 Al31A Ru5A . 6_556 55.81(3) ?
Al31A Al31B Al31C . . 165.1(12) ?
Al31A Al31B Al31B . 7_565 37.7(4) ?
Al31C Al31B Al31B . 7_565 154.5(10) ?
Al31A Al31B Al32A . . 166.9(6) ?
Al31C Al31B Al32A . . 2.0(9) ?
Al31B Al31B Al32A 7_565 . 152.61(19) ?
Al31A Al31B Al31C . 7_565 47.2(5) ?
Al31C Al31B Al31C . 7_565 144.7(13) ?
Al31B Al31B Al31C 7_565 7_565 9.9(4) ?
Al32A Al31B Al31C . 7_565 142.7(5) ?
Al31A Al31B Ru4B . . 97.9(5) ?
Al31C Al31B Ru4B . . 85.6(10) ?
Al31B Al31B Ru4B 7_565 . 73.2(3) ?
Al32A Al31B Ru4B . . 84.3(3) ?
Al31C Al31B Ru4B 7_565 . 65.2(4) ?
Al31A Al31B Al32B . . 156.6(6) ?
Al31C Al31B Al32B . . 20.9(9) ?
Al31B Al31B Al32B 7_565 . 158.02(18) ?
Al32A Al31B Al32B . . 21.53(15) ?
Al31C Al31B Al32B 7_565 . 151.1(5) ?
Ru4B Al31B Al32B . . 104.7(4) ?
Al31A Al31B Ru4A . . 98.4(5) ?
Al31C Al31B Ru4A . . 84.4(10) ?
Al31B Al31B Ru4A 7_565 . 74.96(19) ?
Al32A Al31B Ru4A . . 83.2(3) ?
Al31C Al31B Ru4A 7_565 . 67.2(4) ?
Ru4B Al31B Ru4A . . 2.6(2) ?
Al32B Al31B Ru4A . . 103.9(3) ?
Al31A Al31B Ru5A . 6_556 96.4(4) ?
Al31C Al31B Ru5A . 6_556 74.8(10) ?
Al31B Al31B Ru5A 7_565 6_556 130.0(2) ?
Al32A Al31B Ru5A . 6_556 76.5(2) ?
Al31C Al31B Ru5A 7_565 6_556 139.5(5) ?
Ru4B Al31B Ru5A . 6_556 151.4(4) ?
Al32B Al31B Ru5A . 6_556 60.6(2) ?
Ru4A Al31B Ru5A . 6_556 148.9(3) ?
Al31A Al31B Ru5B . 6_556 98.5(5) ?
Al31C Al31B Ru5B . 6_556 72.6(10) ?
Al31B Al31B Ru5B 7_565 6_556 132.1(2) ?
Al32A Al31B Ru5B . 6_556 74.3(2) ?
Al31C Al31B Ru5B 7_565 6_556 141.5(5) ?
Ru4B Al31B Ru5B . 6_556 150.0(4) ?
Al32B Al31B Ru5B . 6_556 58.5(2) ?
Ru4A Al31B Ru5B . 6_556 147.5(3) ?
Ru5A Al31B Ru5B 6_556 6_556 2.15(10) ?
Al31A Al31B Al10B . 6_556 50.6(4) ?
Al31C Al31B Al10B . 6_556 126.5(10) ?
Al31B Al31B Al10B 7_565 6_556 76.16(19) ?
Al32A Al31B Al10B . 6_556 127.8(3) ?
Al31C Al31B Al10B 7_565 6_556 85.1(4) ?
Ru4B Al31B Al10B . 6_556 147.8(4) ?
Al32B Al31B Al10B . 6_556 107.4(3) ?
Ru4A Al31B Al10B . 6_556 148.8(4) ?
Ru5A Al31B Al10B 6_556 6_556 54.54(15) ?
Ru5B Al31B Al10B 6_556 6_556 56.55(17) ?
Al31A Al31B Si19 . . 66.3(4) ?
Al31C Al31B Si19 . . 98.8(9) ?
Al31B Al31B Si19 7_565 . 101.39(16) ?
Al32A Al31B Si19 . . 100.7(2) ?
Al31C Al31B Si19 7_565 . 109.1(4) ?
Ru4B Al31B Si19 . . 109.4(3) ?
Al32B Al31B Si19 . . 99.9(2) ?
Ru4A Al31B Si19 . . 107.26(19) ?
Ru5A Al31B Si19 6_556 . 55.09(12) ?
Ru5B Al31B Si19 6_556 . 56.06(14) ?
Al10B Al31B Si19 6_556 . 67.3(3) ?
Al31B Al31C Al32A . . 176.2(17) ?
Al31B Al31C Al32B . . 148.0(14) ?
Al32A Al31C Al32B . . 33.2(5) ?
Al31B Al31C Al31A . . 7.4(6) ?
Al32A Al31C Al31A . . 175.7(11) ?
Al32B Al31C Al31A . . 148.5(9) ?
Al31B Al31C Al31B . 7_565 15.6(6) ?
Al32A Al31C Al31B . 7_565 160.7(11) ?
Al32B Al31C Al31B . 7_565 153.5(8) ?
Al31A Al31C Al31B . 7_565 21.6(2) ?
Al31B Al31C Al32B . 5 138.0(12) ?
Al32A Al31C Al32B . 5 43.3(6) ?
Al32B Al31C Al32B . 5 10.2(3) ?
Al31A Al31C Al32B . 5 138.3(7) ?
Al31B Al31C Al32B 7_565 5 145.3(7) ?
Al31B Al31C Ru4B . . 73.8(10) ?
Al32A Al31C Ru4B . . 103.9(9) ?
Al32B Al31C Ru4B . . 134.7(9) ?
Al31A Al31C Ru4B . . 75.7(6) ?
Al31B Al31C Ru4B 7_565 . 61.0(5) ?
Al32B Al31C Ru4B 5 . 144.0(7) ?
Al31B Al31C Ru5A . 6_556 86.2(10) ?
Al32A Al31C Ru5A . 6_556 97.1(9) ?
Al32B Al31C Ru5A . 6_556 71.3(5) ?
Al31A Al31C Ru5A . 6_556 81.9(5) ?
Al31B Al31C Ru5A 7_565 6_556 101.4(6) ?
Al32B Al31C Ru5A 5 6_556 63.2(3) ?
Ru4B Al31C Ru5A . 6_556 151.1(7) ?
Al31B Al31C Ru5B . 6_556 89.1(10) ?
Al32A Al31C Ru5B . 6_556 94.1(9) ?
Al32B Al31C Ru5B . 6_556 68.6(5) ?
Al31A Al31C Ru5B . 6_556 84.9(5) ?
Al31B Al31C Ru5B 7_565 6_556 104.4(6) ?
Al32B Al31C Ru5B 5 6_556 60.6(3) ?
Ru4B Al31C Ru5B . 6_556 153.2(6) ?
Ru5A Al31C Ru5B 6_556 6_556 2.97(11) ?
Al31B Al31C Ru4A . . 76.9(10) ?
Al32A Al31C Ru4A . . 100.9(9) ?
Al32B Al31C Ru4A . . 132.4(8) ?
Al31A Al31C Ru4A . . 78.5(5) ?
Al31B Al31C Ru4A 7_565 . 64.4(4) ?
Al32B Al31C Ru4A 5 . 142.0(7) ?
Ru4B Al31C Ru4A . . 3.9(3) ?
Ru5A Al31C Ru4A 6_556 . 151.3(6) ?
Ru5B Al31C Ru4A 6_556 . 153.1(6) ?
Al31B Al31C Al29B . 8_655 114.2(11) ?
Al32A Al31C Al29B . 8_655 62.0(7) ?
Al32B Al31C Al29B . 8_655 79.7(6) ?
Al31A Al31C Al29B . 8_655 120.6(7) ?
Al31B Al31C Al29B 7_565 8_655 99.0(6) ?
Al32B Al31C Al29B 5 8_655 86.6(5) ?
Ru4B Al31C Al29B . 8_655 60.3(4) ?
Ru5A Al31C Al29B 6_556 8_655 148.5(6) ?
Ru5B Al31C Al29B 6_556 8_655 146.4(6) ?
Ru4A Al31C Al29B . 8_655 60.1(3) ?
Al31B Al31C Al31C . 7_565 25.5(10) ?
Al32A Al31C Al31C . 7_565 150.9(7) ?
Al32B Al31C Al31C . 7_565 152.9(5) ?
Al31A Al31C Al31C . 7_565 31.3(4) ?
Al31B Al31C Al31C 7_565 7_565 9.9(4) ?
Al32B Al31C Al31C 5 7_565 147.3(3) ?
Ru4B Al31C Al31C . 7_565 53.3(5) ?
Ru5A Al31C Al31C 6_556 7_565 111.0(4) ?
Ru5B Al31C Al31C 6_556 7_565 114.0(4) ?
Ru4A Al31C Al31C . 7_565 56.9(4) ?
Al29B Al31C Al31C 8_655 7_565 89.3(4) ?
Al32B Al32A Al31C . . 112.8(8) ?
Al32B Al32A Al32B . 5 2.4(5) ?
Al31C Al32A Al32B . 5 114.9(8) ?
Al32B Al32A Al31B . . 113.5(4) ?
Al31C Al32A Al31B . . 1.8(8) ?
Al32B Al32A Al31B 5 . 115.5(2) ?
Al32B Al32A Al29B . 8_655 111.2(3) ?
Al31C Al32A Al29B . 8_655 96.8(7) ?
Al32B Al32A Al29B 5 8_655 111.7(2) ?
Al31B Al32A Al29B . 8_655 95.1(2) ?
Al32B Al32A Al31A . . 114.0(3) ?
Al31C Al32A Al31A . . 2.7(7) ?
Al32B Al32A Al31A 5 . 115.96(16) ?
Al31B Al32A Al31A . . 4.16(18) ?
Al29B Al32A Al31A 8_655 . 98.51(15) ?
Al32B Al32A Al29A . 8_655 112.6(3) ?
Al31C Al32A Al29A . 8_655 98.7(7) ?
Al32B Al32A Al29A 5 8_655 112.93(15) ?
Al31B Al32A Al29A . 8_655 96.98(19) ?
Al29B Al32A Al29A 8_655 8_655 3.24(15) ?
Al31A Al32A Al29A . 8_655 100.31(5) ?
Al32B Al32A Al32A . 5 1.5(3) ?
Al31C Al32A Al32A . 5 114.2(7) ?
Al32B Al32A Al32A 5 5 0.82(16) ?
Al31B Al32A Al32A . 5 114.81(19) ?
Al29B Al32A Al32A 8_655 5 111.50(14) ?
Al31A Al32A Al32A . 5 115.28(5) ?
Al29A Al32A Al32A 8_655 5 112.81(5) ?
Al32B Al32A Ru5B . 2_554 62.4(3) ?
Al31C Al32A Ru5B . 2_554 143.9(7) ?
Al32B Al32A Ru5B 5 2_554 61.60(19) ?
Al31B Al32A Ru5B . 2_554 142.5(2) ?
Al29B Al32A Ru5B 8_655 2_554 58.16(18) ?
Al31A Al32A Ru5B . 2_554 146.61(11) ?
Al29A Al32A Ru5B 8_655 2_554 57.75(13) ?
Al32A Al32A Ru5B 5 2_554 61.87(11) ?
Al32B Al32A Al27 . . 140.0(3) ?
Al31C Al32A Al27 . . 94.7(7) ?
Al32B Al32A Al27 5 . 137.76(16) ?
Al31B Al32A Al27 . . 95.01(18) ?
Al29B Al32A Al27 8_655 . 92.69(15) ?
Al31A Al32A Al27 . . 92.49(4) ?
Al29A Al32A Al27 8_655 . 89.91(6) ?
Al32A Al32A Al27 5 . 138.53(5) ?
Ru5B Al32A Al27 2_554 . 110.71(8) ?
Al32B Al32A Ru4B . . 160.5(5) ?
Al31C Al32A Ru4B . . 56.6(8) ?
Al32B Al32A Ru4B 5 . 162.6(4) ?
Al31B Al32A Ru4B . . 55.5(4) ?
Al29B Al32A Ru4B 8_655 . 58.5(2) ?
Al31A Al32A Ru4B . . 56.4(3) ?
Al29A Al32A Ru4B 8_655 . 58.12(17) ?
Al32A Al32A Ru4B 5 . 161.9(3) ?
Ru5B Al32A Ru4B 2_554 . 114.9(2) ?
Al27 Al32A Ru4B . . 59.5(3) ?
Al32B Al32A Ru5A . 6_556 62.3(3) ?
Al31C Al32A Ru5A . 6_556 63.0(7) ?
Al32B Al32A Ru5A 5 6_556 63.20(16) ?
Al31B Al32A Ru5A . 6_556 64.5(2) ?
Al29B Al32A Ru5A 8_655 6_556 148.96(17) ?
Al31A Al32A Ru5A . 6_556 62.40(7) ?
Al29A Al32A Ru5A 8_655 6_556 152.17(8) ?
Al32A Al32A Ru5A 5 6_556 62.89(6) ?
Ru5B Al32A Ru5A 2_554 6_556 124.72(10) ?
Al27 Al32A Ru5A . 6_556 111.33(4) ?
Ru4B Al32A Ru5A . 6_556 116.7(3) ?
Al32B Al32B Al32A 5 . 175.0(10) ?
Al32B Al32B Al31C 5 . 150.2(10) ?
Al32A Al32B Al31C . . 34.0(5) ?
Al32B Al32B Al32A 5 5 2.7(5) ?
Al32A Al32B Al32A . 5 177.6(5) ?
Al31C Al32B Al32A . 5 148.0(6) ?
Al32B Al32B Al31C 5 5 19.6(7) ?
Al32A Al32B Al31C . 5 156.1(5) ?
Al31C Al32B Al31C . 5 169.8(3) ?
Al32A Al32B Al31C 5 5 21.8(4) ?
Al32B Al32B Al31B 5 . 139.3(8) ?
Al32A Al32B Al31B . . 45.0(3) ?
Al31C Al32B Al31B . . 11.1(5) ?
Al32A Al32B Al31B 5 . 137.0(3) ?
Al31C Al32B Al31B 5 . 158.9(4) ?
Al32B Al32B Ru5B 5 6_556 80.7(6) ?
Al32A Al32B Ru5B . 6_556 101.0(3) ?
Al31C Al32B Ru5B . 6_556 75.2(5) ?
Al32A Al32B Ru5B 5 6_556 79.8(2) ?
Al31C Al32B Ru5B 5 6_556 96.6(4) ?
Al31B Al32B Ru5B . 6_556 68.1(2) ?
Al32B Al32B Ru5B 5 2_554 80.2(6) ?
Al32A Al32B Ru5B . 2_554 98.1(4) ?
Al31C Al32B Ru5B . 2_554 122.9(5) ?
Al32A Al32B Ru5B 5 2_554 81.0(2) ?
Al31C Al32B Ru5B 5 2_554 64.7(4) ?
Al31B Al32B Ru5B . 2_554 128.6(3) ?
Ru5B Al32B Ru5B 6_556 2_554 160.8(2) ?
Al32B Al32B Ru5A 5 6_556 83.6(6) ?
Al32A Al32B Ru5A . 6_556 98.3(3) ?
Al31C Al32B Ru5A . 6_556 71.9(5) ?
Al32A Al32B Ru5A 5 6_556 82.59(19) ?
Al31C Al32B Ru5A 5 6_556 99.8(4) ?
Al31B Al32B Ru5A . 6_556 64.6(2) ?
Ru5B Al32B Ru5A 6_556 6_556 3.53(12) ?
Ru5B Al32B Ru5A 2_554 6_556 163.6(3) ?
Al32B Al32B Ru5A 5 2_554 77.5(6) ?
Al32A Al32B Ru5A . 2_554 100.6(3) ?
Al31C Al32B Ru5A . 2_554 126.1(5) ?
Al32A Al32B Ru5A 5 2_554 78.50(18) ?
Al31C Al32B Ru5A 5 2_554 61.7(3) ?
Al31B Al32B Ru5A . 2_554 131.9(3) ?
Ru5B Al32B Ru5A 6_556 2_554 158.1(2) ?
Ru5B Al32B Ru5A 2_554 2_554 3.31(12) ?
Ru5A Al32B Ru5A 6_556 2_554 161.1(2) ?
Al32B Al32B Al29B 5 8_655 130.1(7) ?
Al32A Al32B Al29B . 8_655 50.8(3) ?
Al31C Al32B Al29B . 8_655 66.8(5) ?
Al32A Al32B Al29B 5 8_655 129.7(3) ?
Al31C Al32B Al29B 5 8_655 119.7(4) ?
Al31B Al32B Al29B . 8_655 72.6(2) ?
Ru5B Al32B Al29B 6_556 8_655 140.5(3) ?
Ru5B Al32B Al29B 2_554 8_655 56.3(2) ?
Ru5A Al32B Al29B 6_556 8_655 136.9(3) ?
Ru5A Al32B Al29B 2_554 8_655 59.51(19) ?
Al32B Al32B Al22 5 2_554 99.0(7) ?
Al32A Al32B Al22 . 2_554 76.1(3) ?
Al31C Al32B Al22 . 2_554 108.2(5) ?
Al32A Al32B Al22 5 2_554 101.6(2) ?
Al31C Al32B Al22 5 2_554 81.1(4) ?
Al31B Al32B Al22 . 2_554 118.9(2) ?
Ru5B Al32B Al22 6_556 2_554 120.6(2) ?
Ru5B Al32B Al22 2_554 2_554 62.83(14) ?
Ru5A Al32B Al22 6_556 2_554 122.35(18) ?
Ru5A Al32B Al22 2_554 2_554 61.65(11) ?
Al29B Al32B Al22 8_655 2_554 82.81(18) ?

loop_
_geom_bond_atom_site_label_1
_geom_bond_atom_site_label_2
_geom_bond_site_symmetry_2
_geom_bond_distance
_geom_bond_publ_flag
Ru1 Si17 8_656 2.4453(4) ?
Ru1 Si17 2_565 2.4453(4) ?
Ru1 Al12 6_557 2.5063(7) ?
Ru1 Al20 2_565 2.5113(5) ?
Ru1 Al20 8_656 2.5113(5) ?
Ru1 Al30B 8_656 2.534(3) ?
Ru1 Al30B 2_565 2.534(3) ?
Ru1 Al30A 8_656 2.5661(12) ?
Ru1 Al30A 2_565 2.5661(12) ?
Ru1 Al29A 2_565 2.585(4) ?
Ru1 Al29A 8_656 2.585(4) ?
Ru1 Al14 . 2.7932(7) ?
Ru2 Si16 8_656 2.5220(4) ?
Ru2 Si16 2_565 2.5220(4) ?
Ru2 Al12 . 2.5516(6) ?
Ru2 Si18 8_656 2.5536(5) ?
Ru2 Si18 2_565 2.5536(4) ?
Ru2 Al28 2_565 2.5649(5) ?
Ru2 Al28 8_656 2.5649(5) ?
Ru2 Al20 8_656 2.6150(5) ?
Ru2 Al20 2_565 2.6150(5) ?
Ru2 Al14 6_657 2.6640(7) ?
Ru3 Al15 . 2.3213(8) ?
Ru3 Si19 4 2.4975(4) ?
Ru3 Si19 6_656 2.4975(4) ?
Ru3 Al21 7_565 2.5582(5) ?
Ru3 Al21 . 2.5582(5) ?
Ru3 Al26 4 2.6041(5) ?
Ru3 Al26 6_656 2.6041(5) ?
Ru3 Al23 7_565 2.6124(5) ?
Ru3 Al23 . 2.6124(5) ?
Ru4A Al31B . 2.445(6) ?
Ru4A Al31B 7_565 2.445(6) ?
Ru4A Al15 . 2.479(3) ?
Ru4A Al31C 7_565 2.498(12) ?
Ru4A Al31C . 2.498(12) ?
Ru4A Al29B 8_655 2.505(6) ?
Ru4A Al29B 2_564 2.505(6) ?
Ru4A Al13 . 2.5211(8) ?
Ru4A Si18 2_564 2.541(2) ?
Ru4A Si18 8_655 2.541(2) ?
Ru4A Al27 . 2.5588(9) ?
Ru4A Al27 7_565 2.5588(9) ?
Ru4B Al31B . 2.20(2) ?
Ru4B Al31B 7_565 2.20(2) ?
Ru4B Al31C 7_565 2.28(2) ?
Ru4B Al31C . 2.28(2) ?
Ru4B Al29B 8_655 2.413(11) ?
Ru4B Al29B 2_564 2.413(11) ?
Ru4B Al31A . 2.44(2) ?
Ru4B Al13 . 2.520(7) ?
Ru4B Al29A 8_655 2.529(7) ?
Ru4B Al29A 2_564 2.529(7) ?
Ru4B Al27 . 2.632(8) ?
Ru4B Al27 7_565 2.632(8) ?
Ru5A Al10B . 2.352(9) ?
Ru5A Al32B 6_656 2.377(5) ?
Ru5A Al31C 6_656 2.385(12) ?
Ru5A Al32B 2 2.419(5) ?
Ru5A Al31B 6_656 2.466(6) ?
Ru5A Si19 6_656 2.4958(19) ?
Ru5A Si10A . 2.499(4) ?
Ru5A Si17 7_565 2.5395(19) ?
Ru5A Al29B 7_565 2.543(7) ?
Ru5A Al25 4 2.6190(16) ?
Ru5A Al24 . 2.6311(14) ?
Ru5A Al29A 7_565 2.656(4) ?
Ru5B Al32B 6_656 2.368(6) ?
Ru5B Al32B 2 2.372(6) ?
Ru5B Al29B 7_565 2.400(9) ?
Ru5B Si17 7_565 2.456(5) ?
Ru5B Al31C 6_656 2.460(13) ?
Ru5B Al10B . 2.479(9) ?
Ru5B Al29A 7_565 2.513(7) ?
Ru5B Si19 6_656 2.575(5) ?
Ru5B Al25 4 2.576(4) ?
Ru5B Al31B 6_656 2.578(8) ?
Ru5B Al24 . 2.594(4) ?
Ru5B Si10A . 2.615(6) ?
Ru6 Si16 7_565 2.4926(4) ?
Ru6 Si19 . 2.5300(4) ?
Ru6 Si8 . 2.5426(3) ?
Ru6 Al24 . 2.5715(5) ?
Ru6 Al25 7_565 2.5898(5) ?
Ru6 Al20 7_565 2.6083(5) ?
Ru6 Al23 . 2.6367(5) ?
Ru6 Al13 . 2.6429(4) ?
Ru6 Al26 . 2.7455(5) ?
Ru6 Al27 . 2.7596(5) ?
Ru6 Al30A 7_565 2.987(2) ?
Ru7 Al21 2 2.4760(5) ?
Ru7 Al11 . 2.4892(3) ?
Ru7 Si18 7_565 2.5655(5) ?
Ru7 Al30A 8_656 2.6492(8) ?
Ru7 Al27 2 2.7068(5) ?
Ru7 Al30B 8_656 2.711(3) ?
Ru7 Al26 . 2.7156(5) ?
Ru7 Al28 3_546 2.7385(5) ?
Ru7 Al24 . 2.7416(5) ?
Ru7 Al28 7_565 2.8479(5) ?
Ru7 Al22 . 2.8669(5) ?
Si8 Si10A . 2.489(5) ?
Si8 Al13 . 2.5334(8) ?
Si8 Al26 7_565 2.6404(7) ?
Si8 Al26 . 2.6404(7) ?
Si8 Al23 7_565 2.6744(7) ?
Si8 Al23 . 2.6744(7) ?
Si8 Al11 . 2.7624(9) ?
Si8 Al10B . 2.79(2) ?
Si8 Al24 7_565 2.8005(5) ?
Si9A Si9B . 0.979(3) ?
Si9A Al22 7_565 2.5205(8) ?
Si9A Al22 . 2.5205(8) ?
Si9A Al12 . 2.5484(10) ?
Si9A Al25 2_565 2.5683(6) ?
Si9A Al25 8_656 2.5683(6) ?
Si9A Al30B 8_656 2.659(7) ?
Si9A Al30B 2_565 2.659(7) ?
Si9B Al12 . 2.540(2) ?
Si9B Al22 7_565 2.5812(19) ?
Si9B Al22 . 2.5812(19) ?
Si9B Al25 2_565 2.5876(10) ?
Si9B Al25 8_656 2.5876(10) ?
Si10A Al31A 6_656 2.576(5) ?
Si10A Al22 7_565 2.6631(16) ?
Si10A Al22 . 2.6631(16) ?
Si10A Al23 7_565 2.7183(11) ?
Si10A Al23 . 2.7183(11) ?
Si10A Al11 . 2.803(5) ?
Al10B Al31A 6_656 2.23(2) ?
Al10B Al31B 4 2.65(2) ?
Al10B Al31B 6_656 2.65(2) ?
Al10B Al23 7_565 2.716(7) ?
Al10B Al23 . 2.716(7) ?
Al10B Al22 7_565 2.766(10) ?
Al10B Al22 . 2.766(10) ?
Al11 Al26 7_565 2.7287(7) ?
Al11 Al26 . 2.7288(7) ?
Al11 Al22 7_565 2.7310(7) ?
Al11 Al22 . 2.7310(7) ?
Al11 Al14 . 2.7447(9) ?
Al12 Si16 2_565 2.6025(5) ?
Al12 Si16 8_656 2.6025(5) ?
Al12 Si17 5_666 2.6263(6) ?
Al12 Si17 3_646 2.6263(6) ?
Al12 Al14 6_657 2.9652(10) ?
Al13 Si19 7_565 2.5792(7) ?
Al13 Si19 . 2.5793(7) ?
Al13 Al27 . 2.6650(6) ?
Al13 Al27 7_565 2.6650(6) ?
Al13 Al31A . 2.6914(12) ?
Al13 Al31B . 2.896(6) ?
Al13 Al31B 7_565 2.896(6) ?
Al14 Al30B 2_565 2.663(3) ?
Al14 Al30B 8_656 2.663(3) ?
Al14 Al28 3_546 2.7563(7) ?
Al14 Al28 5_566 2.7563(7) ?
Al14 Al30A 2_565 2.7665(17) ?
Al14 Al30A 8_656 2.7665(16) ?
Al15 Si18 8_655 2.5976(8) ?
Al15 Si18 2_564 2.5976(8) ?
Al15 Al27 7_565 2.8406(7) ?
Al15 Al27 . 2.8406(7) ?
Al15 Al21 . 2.8784(6) ?
Al15 Al21 7_565 2.8784(6) ?
Si16 Si17 6_556 2.4623(6) ?
Si16 Al20 . 2.5307(6) ?
Si16 Al26 7_565 2.6175(6) ?
Si16 Al21 4_455 2.6250(6) ?
Si16 Al28 . 2.6816(6) ?
Si16 Al25 . 2.7456(6) ?
Si17 Al29A . 2.5512(15) ?
Si17 Al23 7_565 2.6024(6) ?
Si17 Al21 7_565 2.6456(6) ?
Si17 Al30A . 2.659(3) ?
Si17 Al29B . 2.660(8) ?
Si17 Al25 6_656 2.7306(6) ?
Si18 Al24 7_565 2.5092(6) ?
Si18 Al20 . 2.5727(6) ?
Si18 Al29A . 2.589(3) ?
Si18 Al28 . 2.7022(7) ?
Si18 Al29B . 2.748(7) ?
Si18 Al27 8_666 2.7785(6) ?
Si19 Si19 7_565 2.4048(9) ?
Si19 Al31A . 2.6552(12) ?
Si19 Al25 7_565 2.6803(6) ?
Si19 Al23 6_556 2.8453(6) ?
Si19 Al31B . 2.874(6) ?
Al20 Al30A . 2.6202(10) ?
Al20 Al20 7_575 2.6215(10) ?
Al20 Al30B . 2.650(3) ?
Al20 Al29A . 2.653(6) ?
Al20 Al24 7_565 2.6549(7) ?
Al20 Al29B . 2.996(14) ?
Al21 Al23 . 2.6080(6) ?
Al21 Al26 6_656 2.6350(6) ?
Al21 Al30A 7_565 2.764(3) ?
Al21 Al28 4 2.7938(7) ?
Al21 Al28 8_655 2.9369(7) ?
Al22 Al32A 2 2.6670(10) ?
Al22 Al24 . 2.6898(6) ?
Al22 Al27 2 2.6996(7) ?
Al22 Al32B 2 2.737(5) ?
Al23 Al24 . 2.7846(6) ?
Al24 Al29A 7_565 2.716(3) ?
Al24 Al26 . 2.7772(6) ?
Al25 Al32A 7_565 2.6586(8) ?
Al25 Al27 7_565 2.7200(7) ?
Al25 Al32B 7_565 2.738(4) ?
Al26 Al26 7_565 2.8388(10) ?
Al27 Al30A 7_565 2.5594(16) ?
Al27 Al32A . 2.6497(10) ?
Al27 Al30B 7_565 2.744(4) ?
Al28 Al28 5_566 2.6519(10) ?
Al29A Al32A 8_666 2.551(5) ?
Al29A Al29A 7_575 2.567(2) ?
Al29A Al29B 7_575 2.639(6) ?
Al29B Al32A 8_666 2.229(14) ?
Al29B Al31C 8_666 2.507(19) ?
Al29B Al29B 7_575 2.666(12) ?
Al29B Al32B 8_666 2.684(15) ?
Al30A Al30B . 0.507(4) ?
Al30B Al30B 7_575 2.659(12) ?
Al31A Al31B 7_565 0.802(8) ?
Al31A Al31B . 0.802(8) ?
Al31A Al31C . 1.596(16) ?
Al31A Al31C 7_565 1.596(16) ?
Al31A Al32A 7_565 2.5064(11) ?
Al31A Al32A . 2.5064(11) ?
Al31B Al31C . 0.808(15) ?
Al31B Al31B 7_565 1.269(15) ?
Al31B Al32A . 1.718(8) ?
Al31B Al31C 7_565 2.028(19) ?
Al31B Al32B . 2.229(9) ?
Al31C Al32A . 0.912(16) ?
Al31C Al32B . 1.503(16) ?
Al31C Al32B 5 2.223(15) ?
Al31C Al31C 7_565 2.73(3) ?
Al32A Al32B . 0.892(4) ?
Al32A Al32B 5 1.680(5) ?
Al32A Al32A 5 2.5713(17) ?
Al32B Al32B 5 0.790(9) ?

_cod_database_fobs_code 2312360
